data_4073251
loop_
_publ_author_name
'Liu, Bin'
'Chen, Wanzhi'
'Jin, Shouwen'

_publ_section_title
;
 Synthesis, Structural Characterization, and Luminescence of New Silver
 Aggregates Containing Short Ag&#x2212;Ag Contacts Stabilized by
 Functionalized Bis(N-heterocyclic carbene) Ligands
;
_journal_issue 15
_journal_name_full Organometallics
_journal_page_first 3660
_journal_paper_doi 10.1021/om0701928
_journal_volume 26
_journal_year 2007
_chemical_formula_sum 'C88 H72 Ag6 F36 N32 P6'
_chemical_formula_weight 3094.82
_chemical_name_systematic
; 
 ? 
;
_space_group_IT_number 4
_symmetry_cell_setting monoclinic
_symmetry_space_group_name_Hall 'P 2yb'
_symmetry_space_group_name_H-M 'P 1 21 1'
_atom_sites_solution_hydrogens geom
_atom_sites_solution_primary direct
_atom_sites_solution_secondary difmap
_audit_creation_method SHELXL-97
_cell_angle_alpha 90.00
_cell_angle_beta 113.760(3)
_cell_angle_gamma 90.00
_cell_formula_units_Z 4
_cell_length_a 25.521(4)
_cell_length_b 16.797(3)
_cell_length_c 30.53(4)
_cell_measurement_reflns_used 11826
_cell_measurement_temperature 298(2)
_cell_measurement_theta_max 21.868
_cell_measurement_theta_min 2.32
_cell_volume 11978(16)
_computing_cell_refinement 'Bruker SMART'
_computing_data_collection 'Bruker SMART'
_computing_data_reduction 'Bruker SAINT'
_computing_molecular_graphics 'Bruker SHELXTL'
_computing_publication_material 'Bruker SHELXTL'
_computing_structure_refinement 'SHELXL-97 (Sheldrick, 1997)'
_computing_structure_solution 'SHELXS-97 (Sheldrick, 1990)'
_diffrn_ambient_temperature 298(2)
_diffrn_measured_fraction_theta_full 0.993
_diffrn_measured_fraction_theta_max 0.993
_diffrn_measurement_device_type 'CCD area detector'
_diffrn_measurement_method 'phi and omega scans'
_diffrn_radiation_monochromator graphite
_diffrn_radiation_source 'fine-focus sealed tube'
_diffrn_radiation_type MoK\a
_diffrn_radiation_wavelength 0.71073
_diffrn_reflns_av_R_equivalents 0.0473
_diffrn_reflns_av_sigmaI/netI 0.0810
_diffrn_reflns_limit_h_max 27
_diffrn_reflns_limit_h_min -30
_diffrn_reflns_limit_k_max 19
_diffrn_reflns_limit_k_min -10
_diffrn_reflns_limit_l_max 36
_diffrn_reflns_limit_l_min -30
_diffrn_reflns_number 49805
_diffrn_reflns_theta_full 25.01
_diffrn_reflns_theta_max 25.01
_diffrn_reflns_theta_min 1.34
_exptl_absorpt_coefficient_mu 1.154
_exptl_absorpt_correction_T_max 0.8162
_exptl_absorpt_correction_T_min 0.6432
_exptl_absorpt_correction_type multi-scan
_exptl_absorpt_process_details sadabs
_exptl_crystal_colour colorless
_exptl_crystal_density_diffrn 1.716
_exptl_crystal_density_method 'not measured'
_exptl_crystal_description prism
_exptl_crystal_F_000 6700
_exptl_crystal_size_max 0.32
_exptl_crystal_size_mid 0.27
_exptl_crystal_size_min 0.14
_refine_diff_density_max 1.543
_refine_diff_density_min -0.842
_refine_diff_density_rms 0.153
_refine_ls_abs_structure_details 'Flack H D (1983), Acta Cryst. A39, 876-881'
_refine_ls_abs_structure_Flack 0.11(4)
_refine_ls_extinction_method none
_refine_ls_goodness_of_fit_ref 1.053
_refine_ls_hydrogen_treatment constr
_refine_ls_matrix_type fullcycle
_refine_ls_number_parameters 3025
_refine_ls_number_reflns 21748
_refine_ls_number_restraints 1105
_refine_ls_restrained_S_all 1.071
_refine_ls_R_factor_all 0.1243
_refine_ls_R_factor_gt 0.0676
_refine_ls_shift/su_max 0.000
_refine_ls_shift/su_mean 0.000
_refine_ls_structure_factor_coef Fsqd
_refine_ls_weighting_details 'calc w=1/[\s^2^(Fo^2^)+(0.1290P)^2^+20.3975P] where P=(Fo^2^+2Fc^2^)/3'
_refine_ls_weighting_scheme calc
_refine_ls_wR_factor_gt 0.1727
_refine_ls_wR_factor_ref 0.2212
_reflns_number_gt 13872
_reflns_number_total 21748
_reflns_threshold_expression >2sigma(I)
_cod_data_source_file om0701928-file001.cif
_cod_data_source_block 061104b
_cod_depositor_comments
;
The following automatic conversions were performed:

'_symmetry_cell_setting' value 'Monoclinic' changed to 'monoclinic'
according to /home/saulius/struct/CIF-dictionaries/cif_core.dic
dictionary named 'cif_core.dic' version 2.4.1 from 2010-06-29.

Automatic conversion script
Id: cif_fix_values 1715 2011-07-08 13:25:40Z adriana 
;
_cod_original_cell_volume 11980(14)
_cod_original_sg_symbol_H-M P2(1)
_cod_database_code 4073251

loop_
_symmetry_equiv_pos_as_xyz
'x, y, z'
'-x, y+1/2, -z'

loop_
_atom_site_label
_atom_site_type_symbol
_atom_site_fract_x
_atom_site_fract_y
_atom_site_fract_z
_atom_site_U_iso_or_equiv
_atom_site_adp_type
_atom_site_occupancy
_atom_site_symmetry_multiplicity
_atom_site_calc_flag
_atom_site_refinement_flags
Ag1 Ag 0.80010(5) 0.26143(8) 0.12197(5) 0.0429(3) Uani 1 1 d .
Ag2 Ag 0.82761(5) 0.43882(9) 0.10998(5) 0.0445(3) Uani 1 1 d .
Ag3 Ag 1.02928(6) 0.29073(8) 0.06879(6) 0.0489(4) Uani 1 1 d .
Ag4 Ag 1.06493(6) 0.23492(10) 0.16839(6) 0.0562(4) Uani 1 1 d .
Ag5 Ag 0.55345(6) 0.39677(8) 0.06805(5) 0.0482(4) Uani 1 1 d .
Ag6 Ag 0.61027(6) 0.49448(9) 0.15339(5) 0.0485(4) Uani 1 1 d .
Ag7 Ag 0.67608(6) 0.99132(10) 0.40400(6) 0.0558(4) Uani 1 1 d .
Ag8 Ag 0.69310(6) 0.80826(10) 0.37803(5) 0.0506(4) Uani 1 1 d .
Ag9 Ag 0.87619(6) 1.02056(9) 0.34321(5) 0.0508(4) Uani 1 1 d .
Ag10 Ag 0.94447(6) 0.93487(9) 0.43546(5) 0.0556(4) Uani 1 1 d .
Ag11 Ag 0.42433(7) 0.81234(11) 0.33089(6) 0.0632(4) Uani 1 1 d .
Ag12 Ag 0.48679(6) 0.82187(10) 0.44097(6) 0.0546(4) Uani 1 1 d .
F1 F 0.7647(6) 0.5243(12) 0.3313(6) 0.172(7) Uani 1 1 d DU
F2 F 0.6385(7) 0.5970(14) 0.2622(7) 0.204(8) Uani 1 1 d DU
F3 F 0.7062(9) 0.6264(13) 0.3396(7) 0.228(9) Uani 1 1 d DU
F4 F 0.6705(9) 0.4931(13) 0.3210(8) 0.233(9) Uani 1 1 d DU
F5 F 0.6981(8) 0.4933(12) 0.2551(6) 0.169(7) Uani 1 1 d DU
F6 F 0.7337(9) 0.6241(13) 0.2726(8) 0.221(9) Uani 1 1 d DU
F7 F 0.2886(6) 0.8778(16) 0.1547(7) 0.230(9) Uani 1 1 d DU
F8 F 0.4317(7) 0.8668(16) 0.2109(7) 0.246(9) Uani 1 1 d DU
F9 F 0.3555(11) 0.7874(12) 0.2115(7) 0.242(9) Uani 1 1 d DU
F10 F 0.3578(9) 0.9260(13) 0.2279(5) 0.198(8) Uani 1 1 d DU
F11 F 0.3654(11) 0.9574(11) 0.1558(7) 0.240(9) Uani 1 1 d DU
F12 F 0.3600(10) 0.8188(13) 0.1371(6) 0.221(8) Uani 1 1 d DU
F13 F 0.0437(8) 0.1261(15) 0.2872(7) 0.239(10) Uani 1 1 d DU
F14 F 0.1628(8) 0.2136(15) 0.3640(7) 0.244(10) Uani 1 1 d DU
F15 F 0.1424(10) 0.1151(16) 0.3035(8) 0.244(9) Uani 1 1 d DU
F16 F 0.1121(10) 0.0949(14) 0.3656(7) 0.247(10) Uani 1 1 d DU
F17 F 0.0659(10) 0.2202(16) 0.3504(8) 0.267(10) Uani 1 1 d DU
F18 F 0.0954(11) 0.2412(13) 0.2860(7) 0.254(10) Uani 1 1 d DU
F19 F 0.4161(8) 0.3910(16) 0.8806(7) 0.159(7) Uani 1 1 d U
F20 F 0.5382(10) 0.3526(16) 0.9537(8) 0.177(8) Uani 1 1 d U
F21 F 0.5007(10) 0.3981(18) 0.8816(8) 0.172(7) Uani 1 1 d U
F22 F 0.4692(10) 0.2967(15) 0.8881(7) 0.160(7) Uani 1 1 d U
F23 F 0.4605(10) 0.3491(18) 0.9533(7) 0.170(7) Uani 1 1 d U
F24 F 0.4856(10) 0.4543(15) 0.9378(8) 0.175(8) Uani 1 1 d U
F25 F 0.0371(8) 0.8626(10) 0.0378(6) 0.107(5) Uani 1 1 d U
F26 F 0.0709(10) 0.7447(13) 0.1277(7) 0.141(7) Uani 1 1 d .
F27 F 0.0282(9) 0.8670(13) 0.1059(7) 0.134(6) Uani 1 1 d U
F28 F 0.1105(9) 0.8536(14) 0.1073(7) 0.142(7) Uani 1 1 d U
F29 F 0.0780(12) 0.7447(13) 0.0547(8) 0.163(9) Uani 1 1 d .
F30 F -0.0016(9) 0.7587(13) 0.0573(8) 0.163(10) Uani 1 1 d .
F31 F 0.3306(13) 0.296(3) 0.1845(13) 0.240(9) Uani 1 1 d U
F32 F 0.4206(17) 0.277(3) 0.2844(15) 0.274(10) Uani 1 1 d U
F33 F 0.4025(15) 0.374(3) 0.2204(15) 0.265(10) Uani 1 1 d U
F34 F 0.4211(12) 0.243(2) 0.2202(12) 0.226(8) Uani 1 1 d U
F35 F 0.3424(14) 0.205(3) 0.2301(13) 0.250(10) Uani 1 1 d U
F36 F 0.3352(14) 0.320(3) 0.2587(13) 0.254(9) Uani 1 1 d U
F37 F -0.0066(8) 0.6359(17) 0.2799(7) 0.155(9) Uani 1 1 d .
F38 F 0.1195(7) 0.6577(17) 0.3505(8) 0.158(9) Uani 1 1 d .
F39 F 0.0587(11) 0.5601(17) 0.3380(9) 0.170(9) Uani 1 1 d U
F40 F 0.0742(10) 0.6069(12) 0.2762(8) 0.144(8) Uani 1 1 d .
F41 F 0.0632(10) 0.7311(12) 0.2935(8) 0.137(7) Uani 1 1 d .
F42 F 0.0409(10) 0.6964(14) 0.3552(8) 0.147(8) Uani 1 1 d .
F43 F 0.7018(7) 0.1474(11) 0.5181(6) 0.107(5) Uani 1 1 d .
F44 F 0.7049(12) 0.307(2) 0.4622(11) 0.206(11) Uani 1 1 d U
F45 F 0.7677(9) 0.2076(16) 0.4986(9) 0.161(8) Uani 1 1 d U
F46 F 0.6815(14) 0.1774(15) 0.4417(10) 0.197(11) Uani 1 1 d .
F47 F 0.6441(8) 0.2424(16) 0.4874(11) 0.176(10) Uani 1 1 d .
F48 F 0.7257(12) 0.2670(15) 0.5418(6) 0.174(10) Uani 1 1 d .
F49 F 0.4304(11) 0.3972(11) 0.4440(8) 0.146(8) Uani 1 1 d .
F50 F 0.4354(12) 0.2486(17) 0.3847(9) 0.180(9) Uani 1 1 d U
F51 F 0.3694(10) 0.3417(18) 0.3808(9) 0.194(11) Uani 1 1 d .
F52 F 0.4143(12) 0.2675(13) 0.4488(8) 0.163(9) Uani 1 1 d .
F53 F 0.4917(12) 0.2994(18) 0.4445(10) 0.201(12) Uani 1 1 d .
F54 F 0.4564(12) 0.3720(15) 0.3816(9) 0.178(11) Uani 1 1 d .
F55 F 0.2736(7) 0.6116(10) 0.8050(6) 0.101(5) Uani 1 1 d .
F56 F 0.1851(6) 0.4784(10) 0.8021(5) 0.095(5) Uani 1 1 d .
F57 F 0.2803(6) 0.4940(11) 0.8399(5) 0.099(5) Uani 1 1 d .
F58 F 0.2356(6) 0.5032(10) 0.7600(5) 0.094(5) Uani 1 1 d .
F59 F 0.1763(7) 0.6009(12) 0.7667(6) 0.117(6) Uani 1 1 d .
F60 F 0.2197(8) 0.5883(10) 0.8468(6) 0.108(5) Uani 1 1 d .
F61 F 0.2062(7) 0.0901(9) 1.0170(6) 0.101(5) Uani 1 1 d .
F62 F 0.2169(7) 0.2550(10) 0.9685(8) 0.119(6) Uani 1 1 d .
F63 F 0.1458(6) 0.1906(9) 0.9800(6) 0.092(4) Uani 1 1 d .
F64 F 0.1905(9) 0.1282(12) 0.9403(7) 0.127(7) Uani 1 1 d .
F65 F 0.2756(6) 0.1541(11) 1.0018(8) 0.120(6) Uani 1 1 d .
F66 F 0.2277(7) 0.2175(10) 1.0411(6) 0.102(5) Uani 1 1 d .
F67 F 0.9272(7) 0.3841(18) 0.3744(7) 0.160(10) Uani 1 1 d .
F68 F 1.0565(8) 0.3783(18) 0.4461(8) 0.179(10) Uani 1 1 d .
F69 F 0.9931(9) 0.4687(10) 0.4225(8) 0.130(7) Uani 1 1 d .
F70 F 1.0091(10) 0.3872(16) 0.3663(7) 0.156(9) Uani 1 1 d .
F71 F 0.9924(10) 0.2871(14) 0.4008(8) 0.150(8) Uani 1 1 d U
F72 F 0.9744(9) 0.3643(12) 0.4534(6) 0.123(6) Uani 1 1 d .
N1 N 0.8531(6) 0.2131(9) 0.0592(5) 0.041(4) Uani 1 1 d .
N2 N 0.9065(6) 0.1877(9) 0.0679(5) 0.042(4) Uani 1 1 d .
N3 N 0.7553(5) 0.2236(9) 0.0143(5) 0.040(3) Uani 1 1 d .
N4 N 0.6874(5) 0.2708(8) 0.0278(5) 0.039(3) Uani 1 1 d .
N5 N 0.5795(5) 0.2680(8) 0.0813(5) 0.035(3) Uani 1 1 d .
N6 N 0.9731(6) 0.1184(9) 0.0478(6) 0.046(4) Uani 1 1 d .
N7 N 1.0622(5) 0.1144(8) 0.0656(5) 0.037(3) Uani 1 1 d .
N8 N 1.1399(7) 0.1278(11) 0.1639(6) 0.061(5) Uani 1 1 d .
N9 N 0.7482(6) 0.3140(11) 0.1852(5) 0.049(4) Uani 1 1 d .
N10 N 0.6918(6) 0.3247(9) 0.1767(5) 0.044(4) Uani 1 1 d .
N11 N 0.8420(5) 0.2808(10) 0.2323(5) 0.043(4) Uani 1 1 d .
N12 N 0.9140(6) 0.2539(10) 0.2155(5) 0.048(4) Uani 1 1 d .
N13 N 1.0078(6) 0.1367(9) 0.1747(5) 0.046(4) Uani 1 1 d .
N14 N 0.6194(6) 0.3291(10) 0.2052(6) 0.050(4) Uani 1 1 d .
N15 N 0.5342(5) 0.3728(10) 0.1799(5) 0.051(4) Uani 1 1 d .
N16 N 0.4570(6) 0.3622(10) 0.0785(6) 0.054(4) Uani 1 1 d .
N17 N 0.7143(6) 0.4616(9) 0.0445(5) 0.044(4) Uani 1 1 d .
N18 N 0.6672(6) 0.4917(9) 0.0494(5) 0.045(4) Uani 1 1 d .
N19 N 0.7641(6) 0.4266(8) 0.0007(5) 0.039(3) Uani 1 1 d .
N20 N 0.8511(6) 0.3910(9) 0.0201(5) 0.042(3) Uani 1 1 d .
N21 N 1.0055(6) 0.4208(8) 0.0670(5) 0.039(3) Uani 1 1 d .
N22 N 0.5783(6) 0.5525(9) 0.0203(5) 0.043(4) Uani 1 1 d .
N23 N 0.5049(6) 0.5709(9) 0.0359(5) 0.042(4) Uani 1 1 d .
N24 N 0.5170(8) 0.6064(11) 0.1270(7) 0.072(5) Uani 1 1 d .
N25 N 0.9454(8) 0.4472(17) 0.1736(6) 0.088(8) Uani 1 1 d .
N26 N 0.9940(7) 0.4299(16) 0.1693(6) 0.079(7) Uani 1 1 d .
N27 N 0.8920(6) 0.4735(10) 0.2188(5) 0.048(4) Uani 1 1 d .
N28 N 0.8030(6) 0.4948(10) 0.1976(5) 0.046(4) Uani 1 1 d .
N29 N 0.6628(5) 0.5923(8) 0.1433(4) 0.036(3) Uani 1 1 d .
N30 N 1.0917(6) 0.4131(11) 0.1987(6) 0.056(4) Uani 1 1 d .
N31 N 1.1544(6) 0.3736(11) 0.1748(6) 0.058(4) Uani 1 1 d .
N32 N 1.1293(6) 0.3356(10) 0.0698(6) 0.056(4) Uani 1 1 d .
N33 N 0.5520(6) 0.9841(11) 0.3378(6) 0.054(4) Uani 1 1 d .
N34 N 0.5045(6) 0.9765(10) 0.3465(6) 0.058(4) Uani 1 1 d .
N35 N 0.6025(5) 1.0432(11) 0.2988(6) 0.055(5) Uani 1 1 d .
N36 N 0.6913(6) 1.0480(10) 0.3127(6) 0.054(4) Uani 1 1 d .
N37 N 0.8384(6) 1.1231(9) 0.3647(6) 0.051(4) Uani 1 1 d .
N38 N 0.4071(6) 0.9987(10) 0.3314(5) 0.051(4) Uani 1 1 d .
N39 N 0.3428(7) 0.9453(11) 0.3456(6) 0.058(4) Uani 1 1 d .
N40 N 0.2464(7) 0.876(2) 0.2644(7) 0.122(6) Uani 1 1 d DU
N41 N 0.8012(6) 0.9983(10) 0.4690(5) 0.049(4) Uani 1 1 d .
N42 N 0.8466(7) 1.0270(10) 0.4637(6) 0.054(4) Uani 1 1 d .
N43 N 0.7458(6) 0.9747(12) 0.5125(5) 0.058(5) Uani 1 1 d .
N44 N 0.6625(6) 0.9339(11) 0.4957(6) 0.060(4) Uani 1 1 d .
N45 N 0.5061(7) 0.9488(10) 0.4528(5) 0.051(4) Uani 1 1 d .
N46 N 0.9350(6) 1.0892(9) 0.4907(5) 0.045(4) Uani 1 1 d .
N47 N 1.0041(7) 1.1028(9) 0.4696(6) 0.054(4) Uani 1 1 d .
N48 N 1.1489(7) 1.0453(13) 0.4805(6) 0.089(5) Uani 1 1 d DU
N49 N 0.6405(6) 0.7524(10) 0.4419(6) 0.056(4) Uani 1 1 d .
N50 N 0.5851(6) 0.7302(10) 0.4310(6) 0.054(4) Uani 1 1 d .
N51 N 0.7390(6) 0.7404(11) 0.4803(6) 0.055(4) Uani 1 1 d .
N52 N 0.8068(6) 0.7942(9) 0.4698(5) 0.048(4) Uani 1 1 d .
N53 N 0.9127(6) 0.8115(9) 0.4155(5) 0.042(3) Uani 1 1 d .
N54 N 0.5157(6) 0.6454(9) 0.4375(6) 0.052(4) Uani 1 1 d .
N55 N 0.4292(6) 0.6535(10) 0.4219(6) 0.054(4) Uani 1 1 d .
N56 N 0.3408(7) 0.6969(16) 0.3306(6) 0.097(5) Uani 1 1 d DU
N57 N 0.7461(6) 0.8630(10) 0.3127(5) 0.047(4) Uani 1 1 d .
N58 N 0.8012(7) 0.8720(11) 0.3177(5) 0.053(4) Uani 1 1 d .
N59 N 0.6497(6) 0.8346(10) 0.2689(5) 0.056(5) Uani 1 1 d .
N60 N 0.5775(6) 0.8222(11) 0.2880(5) 0.055(4) Uani 1 1 d .
N61 N 0.4723(6) 0.7141(11) 0.3165(6) 0.057(5) Uani 1 1 d .
N62 N 0.8723(5) 0.8622(10) 0.2909(5) 0.044(4) Uani 1 1 d .
N63 N 0.9552(6) 0.9130(11) 0.3124(6) 0.055(4) Uani 1 1 d .
N64 N 1.0372(6) 0.8998(11) 0.4134(6) 0.058(5) Uani 1 1 d .
P1 P 0.7004(3) 0.5594(6) 0.2970(3) 0.106(3) Uani 1 1 d DU
P2 P 0.3617(4) 0.8705(6) 0.1839(2) 0.105(3) Uani 1 1 d DU
P3 P 0.1049(4) 0.1678(7) 0.3263(3) 0.132(4) Uani 1 1 d DU
P4 P 0.4778(3) 0.3726(4) 0.9166(2) 0.0708(17) Uani 1 1 d U
P5 P 0.0548(3) 0.8038(3) 0.0833(2) 0.0638(15) Uani 1 1 d .
P6 P 0.3768(8) 0.2903(13) 0.2353(7) 0.193(5) Uani 1 1 d U
P7 P 0.0575(4) 0.6462(5) 0.3145(3) 0.089(2) Uani 1 1 d .
P8 P 0.7056(4) 0.2266(6) 0.4915(3) 0.101(3) Uani 1 1 d .
P9 P 0.4322(4) 0.3221(5) 0.4128(3) 0.096(2) Uani 1 1 d .
P10 P 0.2280(2) 0.5463(4) 0.8034(2) 0.0612(15) Uani 1 1 d .
P11 P 0.2110(3) 0.1728(4) 0.9912(3) 0.0663(17) Uani 1 1 d .
P12 P 0.9943(3) 0.3784(4) 0.4104(2) 0.0660(16) Uani 1 1 d .
C1 C 0.8108(7) 0.1937(10) 0.0199(7) 0.040(4) Uani 1 1 d .
C2 C 0.8165(8) 0.1451(13) -0.0160(8) 0.061(6) Uani 1 1 d .
H2 H 0.7855 0.1279 -0.0431 0.073 Uiso 1 1 calc R
C3 C 0.8734(8) 0.1256(16) -0.0065(8) 0.070(7) Uani 1 1 d .
H3 H 0.8826 0.0999 -0.0294 0.084 Uiso 1 1 calc R
C4 C 0.9144(6) 0.1448(11) 0.0364(6) 0.040(4) Uani 1 1 d .
C5 C 0.7431(6) 0.2504(9) 0.0498(6) 0.031(4) Uani 1 1 d .
C6 C 0.6664(7) 0.2572(12) -0.0206(6) 0.046(5) Uani 1 1 d .
H6 H 0.6289 0.2650 -0.0427 0.055 Uiso 1 1 calc R
C7 C 0.7101(7) 0.2309(12) -0.0298(6) 0.046(4) Uani 1 1 d .
H7 H 0.7101 0.2197 -0.0596 0.055 Uiso 1 1 calc R
C8 C 0.6513(7) 0.3001(10) 0.0515(6) 0.040(4) Uani 1 1 d .
H8A H 0.6217 0.3335 0.0289 0.047 Uiso 1 1 calc R
H8B H 0.6747 0.3339 0.0779 0.047 Uiso 1 1 calc R
C9 C 0.6232(6) 0.2407(11) 0.0704(6) 0.039(4) Uani 1 1 d .
C10 C 0.6397(8) 0.1604(11) 0.0783(7) 0.048(5) Uani 1 1 d .
H10 H 0.6698 0.1421 0.0712 0.057 Uiso 1 1 calc R
C11 C 0.6127(8) 0.1102(11) 0.0960(8) 0.053(5) Uani 1 1 d .
H11 H 0.6220 0.0563 0.0991 0.064 Uiso 1 1 calc R
C12 C 0.5707(8) 0.1392(12) 0.1096(7) 0.056(5) Uani 1 1 d .
H12 H 0.5533 0.1059 0.1242 0.067 Uiso 1 1 calc R
C13 C 0.5549(7) 0.2185(10) 0.1013(7) 0.043(4) Uani 1 1 d .
H13 H 0.5263 0.2377 0.1100 0.052 Uiso 1 1 calc R
C14 C 1.0191(7) 0.1657(10) 0.0614(6) 0.037(4) Uani 1 1 d .
C15 C 1.0409(9) 0.0351(10) 0.0558(8) 0.061(6) Uani 1 1 d .
H15 H 1.0619 -0.0102 0.0560 0.073 Uiso 1 1 calc R
C16 C 0.9860(8) 0.0382(11) 0.0465(8) 0.056(5) Uani 1 1 d .
H16 H 0.9609 -0.0045 0.0403 0.067 Uiso 1 1 calc R
C17 C 1.1215(7) 0.1351(11) 0.0791(8) 0.051(5) Uani 1 1 d .
H17A H 1.1242 0.1920 0.0751 0.061 Uiso 1 1 calc R
H17B H 1.1353 0.1086 0.0576 0.061 Uiso 1 1 calc R
C18 C 1.1602(7) 0.1130(10) 0.1302(8) 0.054(5) Uani 1 1 d .
C19 C 1.2137(9) 0.0816(18) 0.1394(9) 0.088(9) Uani 1 1 d .
H19 H 1.2266 0.0732 0.1153 0.106 Uiso 1 1 calc R
C20 C 1.2451(14) 0.064(3) 0.1845(13) 0.152(17) Uani 1 1 d .
H20 H 1.2800 0.0393 0.1913 0.183 Uiso 1 1 calc R
C21 C 1.2292(15) 0.082(3) 0.2267(13) 0.134(14) Uani 1 1 d .
H21 H 1.2522 0.0736 0.2588 0.161 Uiso 1 1 calc R
C22 C 1.1746(9) 0.1123(14) 0.2085(8) 0.066(6) Uani 1 1 d .
H22 H 1.1599 0.1237 0.2311 0.079 Uiso 1 1 calc R
C23 C 0.7845(7) 0.2928(10) 0.2276(6) 0.038(4) Uani 1 1 d .
C24 C 0.7700(9) 0.2862(17) 0.2660(7) 0.074(8) Uani 1 1 d .
H24 H 0.7977 0.2734 0.2961 0.089 Uiso 1 1 calc R
C25 C 0.7159(9) 0.2982(15) 0.2602(6) 0.066(7) Uani 1 1 d .
H25 H 0.7042 0.2938 0.2853 0.079 Uiso 1 1 calc R
C26 C 0.6773(7) 0.3181(12) 0.2129(7) 0.050(5) Uani 1 1 d .
C27 C 0.8559(6) 0.2675(11) 0.1934(5) 0.037(4) Uani 1 1 d .
C28 C 0.9340(7) 0.2569(15) 0.2640(7) 0.063(6) Uani 1 1 d .
H28 H 0.9714 0.2475 0.2856 0.075 Uiso 1 1 calc R
C29 C 0.8903(8) 0.2755(15) 0.2743(7) 0.063(6) Uani 1 1 d .
H29 H 0.8918 0.2838 0.3049 0.075 Uiso 1 1 calc R
C30 C 0.9495(8) 0.2387(12) 0.1884(7) 0.047(5) Uani 1 1 d .
H30A H 0.9854 0.2672 0.2038 0.057 Uiso 1 1 calc R
H30B H 0.9300 0.2604 0.1565 0.057 Uiso 1 1 calc R
C31 C 0.9629(7) 0.1507(11) 0.1841(7) 0.045(4) Uani 1 1 d .
C32 C 0.9281(8) 0.0902(13) 0.1875(8) 0.059(6) Uani 1 1 d .
H32 H 0.8958 0.1008 0.1934 0.071 Uiso 1 1 calc R
C33 C 0.9424(9) 0.0173(15) 0.1820(10) 0.080(8) Uani 1 1 d .
H33 H 0.9206 -0.0247 0.1854 0.096 Uiso 1 1 calc R
C34 C 0.9888(12) 0.0012(14) 0.1714(11) 0.091(9) Uani 1 1 d .
H34 H 0.9968 -0.0508 0.1655 0.109 Uiso 1 1 calc R
C35 C 1.0230(9) 0.0628(10) 0.1698(8) 0.055(5) Uani 1 1 d .
H35 H 1.0563 0.0531 0.1652 0.066 Uiso 1 1 calc R
C36 C 0.5840(7) 0.3886(11) 0.1777(7) 0.045(4) Uani 1 1 d .
C37 C 0.5358(8) 0.3033(14) 0.2048(8) 0.066(6) Uani 1 1 d .
H37 H 0.5046 0.2788 0.2076 0.079 Uiso 1 1 calc R
C38 C 0.5889(8) 0.2782(13) 0.2236(8) 0.059(6) Uani 1 1 d .
H38 H 0.6035 0.2358 0.2446 0.071 Uiso 1 1 calc R
C39 C 0.4802(8) 0.4179(13) 0.1567(7) 0.058(5) Uani 1 1 d .
H39A H 0.4627 0.4240 0.1794 0.069 Uiso 1 1 calc R
H39B H 0.4891 0.4707 0.1488 0.069 Uiso 1 1 calc R
C40 C 0.4388(7) 0.3814(12) 0.1135(8) 0.054(5) Uani 1 1 d .
C41 C 0.3848(9) 0.3637(15) 0.1082(10) 0.078(8) Uani 1 1 d .
H41 H 0.3740 0.3752 0.1332 0.094 Uiso 1 1 calc R
C42 C 0.3469(11) 0.3306(17) 0.0688(10) 0.088(8) Uani 1 1 d .
H42 H 0.3094 0.3224 0.0653 0.105 Uiso 1 1 calc R
C43 C 0.3640(9) 0.3077(17) 0.0319(9) 0.084(8) Uani 1 1 d .
H43 H 0.3396 0.2811 0.0046 0.101 Uiso 1 1 calc R
C44 C 0.4218(9) 0.3286(15) 0.0396(10) 0.078(7) Uani 1 1 d .
H44 H 0.4344 0.3174 0.0156 0.094 Uiso 1 1 calc R
C45 C 0.7129(6) 0.4560(11) 0.0014(6) 0.040(4) Uani 1 1 d .
C46 C 0.6688(9) 0.4776(17) -0.0380(7) 0.073(7) Uani 1 1 d .
H46 H 0.6696 0.4706 -0.0679 0.088 Uiso 1 1 calc R
C47 C 0.6219(8) 0.5103(17) -0.0337(6) 0.069(7) Uani 1 1 d .
H47 H 0.5898 0.5249 -0.0606 0.083 Uiso 1 1 calc R
C48 C 0.6237(7) 0.5210(12) 0.0122(6) 0.044(4) Uani 1 1 d .
C49 C 0.8138(7) 0.4162(10) 0.0370(7) 0.042(4) Uani 1 1 d .
C50 C 0.8238(8) 0.3861(15) -0.0282(8) 0.065(6) Uani 1 1 d .
H50 H 0.8406 0.3695 -0.0486 0.077 Uiso 1 1 calc R
C51 C 0.7706(8) 0.4081(11) -0.0418(7) 0.048(5) Uani 1 1 d .
H51 H 0.7428 0.4109 -0.0729 0.058 Uiso 1 1 calc R
C52 C 0.9111(7) 0.3724(11) 0.0493(7) 0.046(5) Uani 1 1 d .
H52A H 0.9228 0.3282 0.0349 0.055 Uiso 1 1 calc R
H52B H 0.9147 0.3557 0.0808 0.055 Uiso 1 1 calc R
C53 C 0.9503(7) 0.4409(10) 0.0545(5) 0.037(4) Uani 1 1 d .
C54 C 0.9346(8) 0.5187(12) 0.0519(8) 0.055(5) Uani 1 1 d .
H54 H 0.8965 0.5326 0.0432 0.066 Uiso 1 1 calc R
C55 C 0.9756(10) 0.5763(11) 0.0623(9) 0.067(6) Uani 1 1 d .
H55 H 0.9651 0.6297 0.0586 0.080 Uiso 1 1 calc R
C56 C 1.0295(10) 0.5564(14) 0.0772(9) 0.071(7) Uani 1 1 d .
H56 H 1.0579 0.5951 0.0887 0.085 Uiso 1 1 calc R
C57 C 1.0439(8) 0.4780(9) 0.0759(7) 0.052(5) Uani 1 1 d .
H57 H 1.0815 0.4650 0.0814 0.063 Uiso 1 1 calc R
C58 C 0.5451(7) 0.5143(11) 0.0401(6) 0.041(4) Uani 1 1 d .
C59 C 0.5119(8) 0.6390(13) 0.0136(8) 0.062(6) Uani 1 1 d .
H59 H 0.4888 0.6841 0.0066 0.075 Uiso 1 1 calc R
C60 C 0.5568(8) 0.6284(12) 0.0042(8) 0.057(5) Uani 1 1 d .
H60 H 0.5719 0.6648 -0.0106 0.068 Uiso 1 1 calc R
C61 C 0.4584(7) 0.5585(13) 0.0512(7) 0.055(5) Uani 1 1 d .
H61A H 0.4233 0.5768 0.0258 0.066 Uiso 1 1 calc R
H61B H 0.4545 0.5016 0.0545 0.066 Uiso 1 1 calc R
C62 C 0.4629(9) 0.5963(14) 0.0954(7) 0.059(5) Uani 1 1 d .
C63 C 0.4138(9) 0.6089(15) 0.1034(8) 0.068(7) Uani 1 1 d .
H63 H 0.3779 0.5969 0.0799 0.082 Uiso 1 1 calc R
C64 C 0.4194(11) 0.639(2) 0.1462(10) 0.098(10) Uani 1 1 d .
H64 H 0.3871 0.6464 0.1528 0.117 Uiso 1 1 calc R
C65 C 0.4718(14) 0.6587(15) 0.1795(11) 0.091(9) Uani 1 1 d .
H65 H 0.4759 0.6852 0.2074 0.109 Uiso 1 1 calc R
C66 C 0.5190(11) 0.6382(14) 0.1705(9) 0.080(7) Uani 1 1 d .
H66 H 0.5549 0.6459 0.1950 0.096 Uiso 1 1 calc R
C67 C 0.9466(7) 0.4536(11) 0.2177(7) 0.044(4) Uani 1 1 d .
C68 C 0.9962(7) 0.4411(15) 0.2598(6) 0.057(5) Uani 1 1 d .
H68 H 0.9954 0.4434 0.2899 0.069 Uiso 1 1 calc R
C69 C 1.0428(7) 0.4264(16) 0.2543(6) 0.065(7) Uani 1 1 d .
H69 H 1.0767 0.4162 0.2807 0.078 Uiso 1 1 calc R
C70 C 1.0417(6) 0.4258(11) 0.2071(6) 0.042(4) Uani 1 1 d .
C71 C 0.8417(7) 0.4702(11) 0.1798(7) 0.044(4) Uani 1 1 d .
C72 C 0.8297(9) 0.5119(17) 0.2487(8) 0.080(8) Uani 1 1 d .
H72 H 0.8118 0.5272 0.2686 0.095 Uiso 1 1 calc R
C73 C 0.8853(9) 0.5008(17) 0.2605(7) 0.072(7) Uani 1 1 d .
H73 H 0.9145 0.5092 0.2905 0.086 Uiso 1 1 calc R
C74 C 0.7417(6) 0.4975(11) 0.1696(6) 0.043(4) Uani 1 1 d .
H74A H 0.7224 0.4789 0.1893 0.051 Uiso 1 1 calc R
H74B H 0.7322 0.4612 0.1428 0.051 Uiso 1 1 calc R
C75 C 0.7195(7) 0.5793(11) 0.1508(6) 0.043(4) Uani 1 1 d .
C76 C 0.7506(8) 0.6375(13) 0.1404(7) 0.056(5) Uani 1 1 d .
H76 H 0.7890 0.6285 0.1469 0.067 Uiso 1 1 calc R
C77 C 0.7263(10) 0.7077(13) 0.1209(9) 0.070(6) Uani 1 1 d .
H77 H 0.7470 0.7456 0.1124 0.084 Uiso 1 1 calc R
C78 C 0.6707(8) 0.7216(12) 0.1140(8) 0.059(5) Uani 1 1 d .
H78 H 0.6537 0.7703 0.1019 0.070 Uiso 1 1 calc R
C79 C 0.6392(8) 0.6617(12) 0.1253(8) 0.054(5) Uani 1 1 d .
H79 H 0.6012 0.6712 0.1200 0.065 Uiso 1 1 calc R
C80 C 1.1067(8) 0.3504(15) 0.1803(7) 0.059(6) Uani 1 1 d .
C81 C 1.1695(9) 0.4479(16) 0.1903(10) 0.082(8) Uani 1 1 d .
H81 H 1.2007 0.4766 0.1903 0.098 Uiso 1 1 calc R
C82 C 1.1309(10) 0.4716(14) 0.2055(9) 0.077(7) Uani 1 1 d .
H82 H 1.1304 0.5211 0.2189 0.092 Uiso 1 1 calc R
C83 C 1.1865(8) 0.3237(14) 0.1539(8) 0.060(6) Uani 1 1 d .
H83A H 1.1731 0.2691 0.1511 0.072 Uiso 1 1 calc R
H83B H 1.2269 0.3243 0.1749 0.072 Uiso 1 1 calc R
C84 C 1.1782(9) 0.3546(12) 0.1060(8) 0.057(5) Uani 1 1 d .
C85 C 1.2231(10) 0.4003(15) 0.1016(11) 0.080(8) Uani 1 1 d .
H85 H 1.2573 0.4098 0.1278 0.096 Uiso 1 1 calc R
C86 C 1.2132(11) 0.430(2) 0.0560(11) 0.099(10) Uani 1 1 d .
H86 H 1.2399 0.4632 0.0517 0.119 Uiso 1 1 calc R
C87 C 1.1637(12) 0.4096(17) 0.0179(12) 0.095(9) Uani 1 1 d .
H87 H 1.1573 0.4269 -0.0128 0.114 Uiso 1 1 calc R
C88 C 1.1230(11) 0.3628(15) 0.0254(9) 0.075(7) Uani 1 1 d .
H88 H 1.0899 0.3492 -0.0009 0.091 Uiso 1 1 calc R
C89 C 0.5493(8) 1.0331(14) 0.3031(7) 0.058(6) Uani 1 1 d .
C90 C 0.5019(10) 1.0786(17) 0.2760(10) 0.085(8) Uani 1 1 d .
H90 H 0.5025 1.1137 0.2527 0.102 Uiso 1 1 calc R
C91 C 0.4533(10) 1.0689(17) 0.2858(9) 0.084(7) Uani 1 1 d U
H91 H 0.4203 1.0985 0.2699 0.100 Uiso 1 1 calc R
C92 C 0.4564(7) 1.0129(12) 0.3204(6) 0.047(5) Uani 1 1 d .
C93 C 0.6548(7) 1.0316(12) 0.3362(8) 0.055(5) Uani 1 1 d .
C94 C 0.6638(9) 1.0675(16) 0.2665(8) 0.071(7) Uani 1 1 d .
H94 H 0.6804 1.0798 0.2453 0.085 Uiso 1 1 calc R
C95 C 0.6051(11) 1.0658(15) 0.2563(9) 0.075(7) Uani 1 1 d .
H95 H 0.5748 1.0773 0.2274 0.090 Uiso 1 1 calc R
C96 C 0.7516(8) 1.0428(13) 0.3361(9) 0.062(6) Uani 1 1 d .
H96A H 0.7662 1.0246 0.3131 0.074 Uiso 1 1 calc R
H96B H 0.7609 1.0024 0.3608 0.074 Uiso 1 1 calc R
C97 C 0.7838(9) 1.1194(12) 0.3594(7) 0.052(5) Uani 1 1 d .
C98 C 0.7589(8) 1.1793(12) 0.3762(8) 0.058(6) Uani 1 1 d .
H98 H 0.7212 1.1754 0.3729 0.070 Uiso 1 1 calc R
C99 C 0.7923(11) 1.2453(13) 0.3980(8) 0.071(7) Uani 1 1 d .
H99 H 0.7772 1.2867 0.4095 0.086 Uiso 1 1 calc R
C100 C 0.8491(10) 1.2481(14) 0.4023(9) 0.069(6) Uani 1 1 d .
H100 H 0.8723 1.2921 0.4155 0.083 Uiso 1 1 calc R
C101 C 0.8685(7) 1.1859(12) 0.3868(7) 0.050(5) Uani 1 1 d .
H101 H 0.9070 1.1864 0.3921 0.060 Uiso 1 1 calc R
C102 C 0.3889(8) 0.9257(14) 0.3357(7) 0.057(5) Uani 1 1 d .
C103 C 0.3336(8) 1.0239(13) 0.3446(8) 0.059(6) Uani 1 1 d .
H103 H 0.3041 1.0492 0.3497 0.071 Uiso 1 1 calc R
C104 C 0.3732(8) 1.0580(13) 0.3355(8) 0.057(5) Uani 1 1 d .
H104 H 0.3777 1.1124 0.3324 0.069 Uiso 1 1 calc R
C105 C 0.3032(9) 0.8841(14) 0.3523(8) 0.062(6) Uani 1 1 d .
H10A H 0.3211 0.8321 0.3572 0.075 Uiso 1 1 calc R
H10B H 0.2961 0.8974 0.3803 0.075 Uiso 1 1 calc R
C106 C 0.2485(8) 0.882(2) 0.3095(7) 0.107(6) Uani 1 1 d DU
C107 C 0.2026(9) 0.855(2) 0.3180(7) 0.117(6) Uani 1 1 d DU
H107 H 0.2064 0.8445 0.3490 0.141 Uiso 1 1 calc R
C108 C 0.1506(9) 0.845(3) 0.2793(8) 0.132(7) Uani 1 1 d DU
H108 H 0.1194 0.8229 0.2835 0.158 Uiso 1 1 calc R
C109 C 0.1462(8) 0.867(3) 0.2347(8) 0.130(7) Uani 1 1 d DU
H109 H 0.1109 0.8817 0.2112 0.156 Uiso 1 1 calc R
C110 C 0.1943(9) 0.869(2) 0.2252(7) 0.121(6) Uani 1 1 d DU
H110 H 0.1921 0.8649 0.1942 0.145 Uiso 1 1 calc R
C111 C 0.7973(8) 1.0064(13) 0.5117(7) 0.053(5) Uani 1 1 d .
C112 C 0.8380(9) 1.0393(17) 0.5507(8) 0.074(7) Uani 1 1 d .
H112 H 0.8345 1.0419 0.5798 0.089 Uiso 1 1 calc R
C113 C 0.8869(9) 1.0700(19) 0.5449(8) 0.084(8) Uani 1 1 d .
H113 H 0.9167 1.0944 0.5701 0.100 Uiso 1 1 calc R
C114 C 0.8885(7) 1.0621(12) 0.5002(7) 0.049(5) Uani 1 1 d .
C115 C 0.6960(8) 0.9639(12) 0.4735(9) 0.058(6) Uani 1 1 d .
C116 C 0.6892(9) 0.9274(18) 0.5445(8) 0.077(7) Uani 1 1 d .
H116 H 0.6727 0.9106 0.5651 0.092 Uiso 1 1 calc R
C117 C 0.7427(10) 0.950(2) 0.5567(8) 0.086(9) Uani 1 1 d .
H117 H 0.7721 0.9492 0.5871 0.104 Uiso 1 1 calc R
C118 C 0.6022(8) 0.9106(13) 0.4679(8) 0.058(5) Uani 1 1 d .
H11A H 0.5980 0.8949 0.4361 0.069 Uiso 1 1 calc R
H11B H 0.5937 0.8644 0.4830 0.069 Uiso 1 1 calc R
C119 C 0.5596(8) 0.9733(12) 0.4633(7) 0.050(5) Uani 1 1 d .
C120 C 0.5734(8) 1.0554(13) 0.4670(7) 0.055(5) Uani 1 1 d .
H120 H 0.6107 1.0726 0.4745 0.066 Uiso 1 1 calc R
C121 C 0.5284(10) 1.1103(14) 0.4589(8) 0.070(6) Uani 1 1 d .
H121 H 0.5353 1.1648 0.4599 0.084 Uiso 1 1 calc R
C122 C 0.4725(9) 1.0809(14) 0.4491(8) 0.065(6) Uani 1 1 d .
H122 H 0.4424 1.1158 0.4444 0.078 Uiso 1 1 calc R
C123 C 0.4642(8) 1.0037(13) 0.4468(7) 0.060(6) Uani 1 1 d .
H123 H 0.4276 0.9851 0.4408 0.072 Uiso 1 1 calc R
C124 C 0.9602(8) 1.0518(12) 0.4656(7) 0.049(5) Uani 1 1 d .
C125 C 1.0041(10) 1.1700(13) 0.4946(9) 0.072(7) Uani 1 1 d .
H125 H 1.0288 1.2133 0.5005 0.087 Uiso 1 1 calc R
C126 C 0.9616(8) 1.1608(11) 0.5086(7) 0.055(5) Uani 1 1 d .
H126 H 0.9515 1.1963 0.5272 0.066 Uiso 1 1 calc R
C127 C 1.0493(8) 1.0866(14) 0.4517(8) 0.060(6) Uani 1 1 d .
H12A H 1.0604 1.1359 0.4413 0.072 Uiso 1 1 calc R
H12B H 1.0344 1.0510 0.4244 0.072 Uiso 1 1 calc R
C128 C 1.1011(7) 1.0491(14) 0.4907(7) 0.074(5) Uani 1 1 d DU
C129 C 1.1019(7) 1.0184(14) 0.5330(7) 0.075(5) Uani 1 1 d DU
H129 H 1.0697 1.0230 0.5398 0.090 Uiso 1 1 calc R
C130 C 1.1499(8) 0.9813(15) 0.5648(7) 0.085(5) Uani 1 1 d DU
H130 H 1.1493 0.9559 0.5917 0.102 Uiso 1 1 calc R
C131 C 1.1988(8) 0.9822(16) 0.5565(7) 0.094(6) Uani 1 1 d DU
H131 H 1.2338 0.9679 0.5806 0.112 Uiso 1 1 calc R
C132 C 1.1956(8) 1.0045(17) 0.5119(8) 0.094(5) Uani 1 1 d DU
H132 H 1.2254 0.9918 0.5030 0.113 Uiso 1 1 calc R
C133 C 0.6821(8) 0.7104(11) 0.4709(7) 0.049(5) Uani 1 1 d .
C134 C 0.6730(10) 0.6385(15) 0.4916(10) 0.083(8) Uani 1 1 d .
H134 H 0.7039 0.6091 0.5123 0.099 Uiso 1 1 calc R
C135 C 0.6215(8) 0.6151(13) 0.4814(8) 0.062(6) Uani 1 1 d .
H135 H 0.6132 0.5683 0.4935 0.075 Uiso 1 1 calc R
C136 C 0.5785(8) 0.6657(12) 0.4501(7) 0.049(5) Uani 1 1 d .
C137 C 0.7504(7) 0.7774(10) 0.4468(7) 0.043(4) Uani 1 1 d .
C138 C 0.8271(9) 0.7622(15) 0.5151(8) 0.066(6) Uani 1 1 d .
H138 H 0.8651 0.7639 0.5369 0.079 Uiso 1 1 calc R
C139 C 0.7866(9) 0.7299(15) 0.5230(7) 0.067(6) Uani 1 1 d .
H139 H 0.7884 0.7052 0.5508 0.081 Uiso 1 1 calc R
C140 C 0.8424(8) 0.8376(15) 0.4472(7) 0.057(6) Uani 1 1 d .
H14A H 0.8186 0.8767 0.4245 0.068 Uiso 1 1 calc R
H14B H 0.8736 0.8657 0.4719 0.068 Uiso 1 1 calc R
C141 C 0.8668(7) 0.7804(11) 0.4218(7) 0.046(5) Uani 1 1 d .
C142 C 0.8454(7) 0.7056(12) 0.4052(7) 0.052(5) Uani 1 1 d .
H142 H 0.8159 0.6843 0.4121 0.063 Uiso 1 1 calc R
C143 C 0.8682(10) 0.6618(15) 0.3777(8) 0.070(6) Uani 1 1 d .
H143 H 0.8517 0.6141 0.3631 0.084 Uiso 1 1 calc R
C144 C 0.9162(8) 0.6925(13) 0.3733(7) 0.057(5) Uani 1 1 d .
H144 H 0.9355 0.6621 0.3591 0.068 Uiso 1 1 calc R
C145 C 0.9357(8) 0.7677(14) 0.3899(7) 0.059(6) Uani 1 1 d .
H145 H 0.9654 0.7893 0.3835 0.071 Uiso 1 1 calc R
C146 C 0.4758(7) 0.6978(13) 0.4327(7) 0.050(5) Uani 1 1 d .
C147 C 0.4410(10) 0.5754(13) 0.4193(8) 0.071(7) Uani 1 1 d .
H147 H 0.4144 0.5342 0.4104 0.085 Uiso 1 1 calc R
C148 C 0.4960(8) 0.5681(14) 0.4314(8) 0.062(6) Uani 1 1 d .
H148 H 0.5171 0.5215 0.4351 0.075 Uiso 1 1 calc R
C149 C 0.3723(9) 0.6860(15) 0.4158(8) 0.068(6) Uani 1 1 d .
H14C H 0.3608 0.6619 0.4395 0.082 Uiso 1 1 calc R
H14D H 0.3758 0.7429 0.4217 0.082 Uiso 1 1 calc R
C150 C 0.3270(8) 0.6712(19) 0.3673(6) 0.089(5) Uani 1 1 d DU
C151 C 0.2738(8) 0.643(2) 0.3598(7) 0.104(6) Uani 1 1 d DU
H151 H 0.2652 0.6279 0.3854 0.124 Uiso 1 1 calc R
C152 C 0.2328(8) 0.639(2) 0.3134(7) 0.105(6) Uani 1 1 d DU
H152 H 0.1947 0.6286 0.3073 0.126 Uiso 1 1 calc R
C153 C 0.2496(9) 0.650(2) 0.2767(7) 0.112(6) Uani 1 1 d DU
H153 H 0.2266 0.6318 0.2463 0.134 Uiso 1 1 calc R
C154 C 0.3003(9) 0.689(2) 0.2842(6) 0.106(5) Uani 1 1 d DU
H154 H 0.3071 0.7092 0.2586 0.127 Uiso 1 1 calc R
C155 C 0.7081(7) 0.8364(12) 0.2722(6) 0.045(5) Uani 1 1 d .
C156 C 0.7218(9) 0.8075(15) 0.2354(7) 0.067(6) Uani 1 1 d .
H156 H 0.6947 0.7831 0.2085 0.080 Uiso 1 1 calc R
C157 C 0.7761(9) 0.8170(16) 0.2410(7) 0.066(6) Uani 1 1 d .
H157 H 0.7880 0.8001 0.2175 0.079 Uiso 1 1 calc R
C158 C 0.8149(7) 0.8527(12) 0.2830(6) 0.048(5) Uani 1 1 d .
C159 C 0.6339(8) 0.8212(14) 0.3072(6) 0.052(5) Uani 1 1 d .
C160 C 0.5553(9) 0.8333(13) 0.2384(8) 0.068(6) Uani 1 1 d .
H160 H 0.5170 0.8370 0.2175 0.082 Uiso 1 1 calc R
C161 C 0.6028(9) 0.8377(18) 0.2269(7) 0.078(8) Uani 1 1 d .
H161 H 0.6024 0.8419 0.1964 0.094 Uiso 1 1 calc R
C162 C 0.5432(8) 0.8086(13) 0.3136(7) 0.055(5) Uani 1 1 d .
H16A H 0.5096 0.8426 0.3006 0.066 Uiso 1 1 calc R
H16B H 0.5645 0.8242 0.3467 0.066 Uiso 1 1 calc R
C163 C 0.5237(7) 0.7231(13) 0.3125(7) 0.050(5) Uani 1 1 d .
C164 C 0.5578(11) 0.6591(13) 0.3101(10) 0.074(7) Uani 1 1 d .
H164 H 0.5932 0.6682 0.3092 0.089 Uiso 1 1 calc R
C165 C 0.5379(12) 0.5822(16) 0.3093(11) 0.094(9) Uani 1 1 d .
H165 H 0.5581 0.5382 0.3059 0.113 Uiso 1 1 calc R
C166 C 0.4849(12) 0.574(2) 0.3138(10) 0.097(9) Uani 1 1 d U
H166 H 0.4722 0.5235 0.3175 0.117 Uiso 1 1 calc R
C167 C 0.4517(10) 0.6399(13) 0.3127(10) 0.078(8) Uani 1 1 d .
H167 H 0.4141 0.6324 0.3092 0.094 Uiso 1 1 calc R
C168 C 0.9035(7) 0.9264(12) 0.3140(7) 0.049(5) Uani 1 1 d .
C169 C 0.9517(11) 0.8457(15) 0.2864(8) 0.076(7) Uani 1 1 d .
H169 H 0.9812 0.8261 0.2789 0.091 Uiso 1 1 calc R
C170 C 0.9019(9) 0.8129(13) 0.2735(8) 0.062(6) Uani 1 1 d .
H170 H 0.8891 0.7661 0.2562 0.074 Uiso 1 1 calc R
C171 C 1.0069(8) 0.9629(14) 0.3354(8) 0.063(6) Uani 1 1 d .
H17C H 0.9970 1.0125 0.3464 0.075 Uiso 1 1 calc R
H17D H 1.0235 0.9751 0.3126 0.075 Uiso 1 1 calc R
C172 C 1.0494(7) 0.9166(11) 0.3773(8) 0.054(5) Uani 1 1 d .
C173 C 1.1040(11) 0.887(2) 0.3775(11) 0.098(10) Uani 1 1 d .
H173 H 1.1127 0.8951 0.3511 0.117 Uiso 1 1 calc R
C174 C 1.1418(10) 0.847(2) 0.4167(15) 0.145(16) Uani 1 1 d .
H174 H 1.1772 0.8305 0.4182 0.174 Uiso 1 1 calc R
C175 C 1.1248(13) 0.8322(17) 0.4557(12) 0.100(9) Uani 1 1 d .
H175 H 1.1484 0.8055 0.4833 0.120 Uiso 1 1 calc R
C176 C 1.0764(9) 0.8574(14) 0.4500(8) 0.067(6) Uani 1 1 d .
H176 H 1.0653 0.8452 0.4747 0.080 Uiso 1 1 calc R

loop_
_atom_site_aniso_label
_atom_site_aniso_U_11
_atom_site_aniso_U_22
_atom_site_aniso_U_33
_atom_site_aniso_U_23
_atom_site_aniso_U_13
_atom_site_aniso_U_12
Ag1 0.0387(7) 0.0486(8) 0.0393(8) -0.0008(6) 0.0135(6) 0.0021(6)
Ag2 0.0412(7) 0.0485(8) 0.0422(7) -0.0023(7) 0.0151(6) 0.0025(7)
Ag3 0.0514(8) 0.0323(7) 0.0621(10) 0.0037(7) 0.0219(7) 0.0029(6)
Ag4 0.0494(8) 0.0580(9) 0.0668(10) 0.0097(8) 0.0292(8) 0.0029(7)
Ag5 0.0497(8) 0.0379(8) 0.0599(9) -0.0029(7) 0.0250(7) -0.0017(6)
Ag6 0.0436(7) 0.0449(8) 0.0560(9) -0.0014(7) 0.0189(6) -0.0070(7)
Ag7 0.0445(8) 0.0628(10) 0.0568(9) -0.0012(8) 0.0171(7) -0.0023(7)
Ag8 0.0416(7) 0.0640(10) 0.0413(8) 0.0046(7) 0.0119(6) -0.0005(7)
Ag9 0.0388(7) 0.0540(9) 0.0571(9) 0.0011(7) 0.0167(6) 0.0026(7)
Ag10 0.0563(9) 0.0427(8) 0.0557(9) 0.0006(7) 0.0101(7) -0.0029(7)
Ag11 0.0590(9) 0.0701(11) 0.0566(10) -0.0051(9) 0.0191(7) 0.0131(9)
Ag12 0.0488(8) 0.0533(9) 0.0591(9) -0.0022(8) 0.0190(7) -0.0043(7)
F1 0.155(9) 0.189(10) 0.163(10) -0.012(8) 0.056(7) 0.021(8)
F2 0.157(13) 0.252(16) 0.185(14) -0.016(14) 0.049(12) 0.062(14)
F3 0.205(15) 0.237(16) 0.201(15) -0.055(15) 0.038(13) 0.047(15)
F4 0.188(15) 0.261(17) 0.227(15) -0.011(16) 0.059(13) 0.012(15)
F5 0.162(9) 0.188(10) 0.158(9) -0.022(8) 0.066(7) 0.013(8)
F6 0.186(14) 0.236(16) 0.227(15) 0.007(15) 0.070(13) 0.021(15)
F7 0.245(16) 0.271(18) 0.154(13) 0.012(15) 0.059(13) 0.027(16)
F8 0.251(17) 0.281(18) 0.171(14) 0.022(15) 0.048(14) 0.047(17)
F9 0.295(17) 0.256(18) 0.138(13) 0.037(15) 0.048(14) 0.021(17)
F10 0.251(15) 0.261(17) 0.086(10) 0.017(13) 0.071(11) 0.058(15)
F11 0.316(17) 0.259(18) 0.134(13) 0.028(14) 0.079(13) 0.028(17)
F12 0.294(17) 0.246(17) 0.111(12) -0.004(14) 0.069(13) 0.047(16)
F13 0.219(16) 0.268(19) 0.151(14) 0.022(15) -0.007(14) -0.016(16)
F14 0.228(16) 0.286(19) 0.146(14) 0.010(16) 0.000(14) -0.007(17)
F15 0.235(17) 0.30(2) 0.174(15) -0.009(16) 0.055(14) 0.037(17)
F16 0.225(17) 0.281(19) 0.152(14) 0.036(16) -0.012(14) 0.011(16)
F17 0.260(17) 0.30(2) 0.185(16) -0.011(16) 0.032(15) 0.053(17)
F18 0.258(17) 0.276(19) 0.142(14) 0.037(15) -0.009(14) 0.002(17)
F19 0.121(11) 0.201(15) 0.113(11) -0.032(12) 0.004(10) 0.009(12)
F20 0.146(12) 0.171(14) 0.136(12) -0.034(12) -0.025(11) 0.024(12)
F21 0.164(13) 0.203(15) 0.142(12) -0.016(13) 0.054(11) -0.051(13)
F22 0.191(14) 0.146(14) 0.115(11) -0.037(11) 0.032(11) -0.001(12)
F23 0.182(13) 0.222(16) 0.113(11) 0.011(12) 0.065(11) -0.040(13)
F24 0.185(14) 0.140(13) 0.132(12) -0.063(11) -0.007(11) 0.009(12)
F25 0.141(9) 0.079(8) 0.099(8) 0.003(7) 0.046(7) -0.011(7)
F26 0.22(2) 0.125(16) 0.106(13) 0.046(12) 0.092(14) -0.003(15)
F27 0.156(10) 0.120(10) 0.148(10) -0.007(8) 0.085(8) 0.014(8)
F28 0.141(10) 0.137(11) 0.135(10) 0.009(8) 0.043(8) -0.027(8)
F29 0.26(3) 0.108(15) 0.160(19) -0.026(14) 0.13(2) 0.030(17)
F30 0.156(17) 0.129(16) 0.167(18) 0.027(14) 0.027(14) -0.105(15)
F31 0.185(15) 0.279(18) 0.258(17) 0.014(17) 0.092(14) 0.025(16)
F32 0.263(12) 0.281(13) 0.271(12) 0.001(9) 0.099(9) 0.006(9)
F33 0.224(16) 0.290(19) 0.294(17) 0.015(17) 0.119(15) -0.009(16)
F34 0.174(14) 0.281(18) 0.271(16) -0.002(16) 0.142(13) 0.017(15)
F35 0.214(15) 0.267(18) 0.279(17) 0.034(17) 0.109(15) -0.009(16)
F36 0.233(16) 0.305(19) 0.258(17) 0.000(17) 0.133(14) 0.015(16)
F37 0.120(14) 0.20(2) 0.108(14) -0.012(15) 0.013(11) -0.030(16)
F38 0.085(12) 0.20(2) 0.174(19) 0.021(18) 0.043(12) 0.011(14)
F39 0.190(12) 0.158(12) 0.162(11) -0.004(9) 0.069(9) -0.005(9)
F40 0.20(2) 0.111(15) 0.153(17) 0.016(13) 0.112(16) 0.054(15)
F41 0.185(19) 0.099(13) 0.164(18) 0.025(13) 0.107(16) 0.009(13)
F42 0.188(19) 0.132(16) 0.162(18) -0.037(15) 0.113(16) -0.012(15)
F43 0.111(12) 0.115(13) 0.106(12) 0.016(11) 0.054(10) 0.015(10)
F44 0.208(14) 0.204(15) 0.217(14) 0.019(10) 0.099(10) -0.008(10)
F45 0.143(11) 0.161(12) 0.182(12) 0.009(9) 0.069(9) -0.001(9)
F46 0.30(3) 0.114(18) 0.17(2) -0.028(17) 0.09(2) -0.03(2)
F47 0.108(14) 0.17(2) 0.29(3) -0.04(2) 0.119(18) -0.019(15)
F48 0.26(3) 0.17(2) 0.071(11) -0.033(13) 0.050(14) -0.08(2)
F49 0.24(2) 0.074(11) 0.145(17) -0.010(12) 0.100(17) -0.010(14)
F50 0.202(13) 0.169(13) 0.168(12) -0.013(9) 0.075(9) 0.020(9)
F51 0.133(17) 0.19(3) 0.19(2) 0.05(2) -0.011(15) 0.047(17)
F52 0.25(3) 0.100(15) 0.160(19) 0.011(14) 0.11(2) -0.017(17)
F53 0.20(2) 0.18(3) 0.18(2) 0.02(2) 0.028(18) 0.09(2)
F54 0.29(3) 0.134(18) 0.19(2) 0.025(17) 0.18(2) 0.02(2)
F55 0.111(11) 0.089(11) 0.116(12) -0.036(10) 0.060(10) -0.045(9)
F56 0.082(9) 0.102(12) 0.100(11) -0.021(9) 0.034(8) -0.032(9)
F57 0.075(9) 0.123(13) 0.099(10) 0.012(10) 0.034(8) 0.015(9)
F58 0.110(11) 0.104(11) 0.086(10) -0.051(9) 0.057(9) -0.024(9)
F59 0.103(11) 0.123(14) 0.113(12) 0.015(11) 0.030(10) 0.030(11)
F60 0.153(14) 0.097(12) 0.113(12) -0.045(10) 0.094(11) -0.019(11)
F61 0.110(11) 0.065(9) 0.150(14) -0.007(10) 0.073(11) -0.007(8)
F62 0.117(12) 0.073(10) 0.186(18) 0.031(11) 0.083(13) -0.003(9)
F63 0.073(9) 0.074(9) 0.138(13) -0.005(9) 0.051(9) -0.008(7)
F64 0.185(18) 0.113(14) 0.120(13) -0.033(12) 0.101(13) -0.041(13)
F65 0.062(8) 0.104(12) 0.203(19) 0.015(13) 0.063(11) 0.019(9)
F66 0.109(11) 0.086(11) 0.113(12) -0.037(10) 0.047(10) -0.025(9)
F67 0.086(11) 0.27(3) 0.109(13) -0.042(17) 0.029(10) -0.034(15)
F68 0.078(11) 0.23(3) 0.169(19) -0.010(19) -0.014(12) 0.003(15)
F69 0.176(18) 0.074(11) 0.172(18) -0.024(12) 0.103(15) -0.017(11)
F70 0.21(2) 0.19(2) 0.128(15) -0.016(16) 0.126(16) -0.044(18)
F71 0.173(11) 0.133(11) 0.156(11) -0.012(8) 0.078(9) -0.011(9)
F72 0.184(18) 0.131(15) 0.085(11) -0.015(11) 0.086(12) -0.034(14)
N1 0.039(8) 0.045(9) 0.037(8) -0.009(7) 0.012(7) 0.006(7)
N2 0.043(8) 0.052(9) 0.039(8) -0.011(7) 0.024(7) -0.003(7)
N3 0.033(7) 0.049(9) 0.040(8) 0.001(7) 0.016(6) -0.001(7)
N4 0.035(7) 0.037(8) 0.048(9) 0.002(7) 0.019(6) 0.000(6)
N5 0.020(6) 0.045(8) 0.039(8) -0.011(7) 0.010(6) -0.002(6)
N6 0.040(8) 0.031(8) 0.077(11) -0.001(8) 0.032(8) -0.002(7)
N7 0.037(7) 0.024(7) 0.052(9) -0.005(6) 0.019(7) 0.005(6)
N8 0.070(11) 0.055(11) 0.069(12) 0.013(9) 0.040(10) 0.021(9)
N9 0.040(8) 0.071(11) 0.037(8) 0.008(8) 0.016(7) 0.006(8)
N10 0.041(8) 0.047(9) 0.042(8) 0.011(8) 0.016(7) 0.006(7)
N11 0.033(7) 0.070(11) 0.022(7) -0.011(7) 0.007(6) -0.002(7)
N12 0.030(7) 0.064(11) 0.048(10) 0.002(8) 0.015(7) 0.004(7)
N13 0.046(8) 0.052(10) 0.043(9) 0.003(8) 0.022(7) -0.009(7)
N14 0.044(8) 0.051(10) 0.062(10) 0.005(8) 0.028(8) 0.010(8)
N15 0.024(7) 0.070(11) 0.056(10) 0.026(9) 0.014(7) -0.001(7)
N16 0.036(8) 0.046(9) 0.087(13) -0.004(9) 0.031(8) -0.011(7)
N17 0.032(7) 0.053(9) 0.050(9) 0.009(8) 0.019(7) 0.015(7)
N18 0.049(8) 0.043(8) 0.038(8) 0.004(7) 0.013(7) -0.008(7)
N19 0.043(8) 0.036(8) 0.038(8) -0.010(7) 0.015(6) -0.005(7)
N20 0.044(8) 0.045(9) 0.043(9) 0.009(7) 0.023(7) 0.005(7)
N21 0.038(7) 0.038(8) 0.043(8) -0.008(7) 0.018(6) 0.010(7)
N22 0.044(8) 0.042(9) 0.042(9) -0.007(7) 0.016(7) 0.000(7)
N23 0.035(7) 0.034(8) 0.056(9) 0.001(7) 0.017(7) -0.006(7)
N24 0.081(13) 0.055(11) 0.085(14) -0.017(11) 0.038(11) -0.001(10)
N25 0.061(11) 0.18(2) 0.041(10) 0.014(13) 0.036(9) 0.030(14)
N26 0.050(10) 0.15(2) 0.039(9) 0.004(12) 0.020(8) 0.039(12)
N27 0.036(8) 0.071(11) 0.046(9) -0.011(8) 0.027(7) -0.004(8)
N28 0.043(8) 0.055(9) 0.039(8) -0.002(8) 0.016(7) 0.013(8)
N29 0.032(7) 0.045(8) 0.026(7) -0.006(6) 0.007(6) 0.003(6)
N30 0.033(8) 0.066(12) 0.062(10) -0.012(9) 0.012(7) -0.009(8)
N31 0.039(8) 0.072(12) 0.069(11) -0.008(10) 0.027(8) 0.002(8)
N32 0.045(9) 0.054(11) 0.074(12) 0.006(9) 0.028(8) 0.004(8)
N33 0.027(7) 0.069(12) 0.060(10) 0.012(9) 0.012(7) -0.003(8)
N34 0.045(9) 0.059(11) 0.070(11) 0.009(9) 0.025(8) 0.019(8)
N35 0.021(7) 0.082(12) 0.059(10) 0.021(9) 0.015(7) -0.004(7)
N36 0.028(7) 0.051(10) 0.076(12) -0.003(9) 0.014(8) -0.001(7)
N37 0.053(9) 0.047(9) 0.064(11) 0.017(8) 0.037(8) -0.003(8)
N38 0.035(8) 0.063(11) 0.040(9) -0.008(8) 0.003(6) 0.000(8)
N39 0.047(9) 0.075(13) 0.049(10) 0.005(9) 0.017(7) -0.007(9)
N40 0.080(8) 0.177(12) 0.097(9) -0.013(11) 0.025(8) -0.020(9)
N41 0.030(7) 0.063(10) 0.048(9) -0.008(8) 0.009(6) -0.005(8)
N42 0.054(9) 0.055(10) 0.052(10) 0.000(8) 0.021(8) -0.005(8)
N43 0.046(9) 0.095(14) 0.039(9) 0.020(9) 0.023(7) 0.005(9)
N44 0.045(9) 0.066(11) 0.064(11) -0.007(10) 0.016(8) 0.006(9)
N45 0.058(10) 0.061(11) 0.038(8) -0.006(8) 0.022(7) 0.011(9)
N46 0.038(8) 0.036(8) 0.049(9) -0.007(7) 0.004(7) -0.001(7)
N47 0.064(10) 0.042(9) 0.049(10) 0.006(8) 0.017(8) -0.014(8)
N48 0.070(8) 0.092(10) 0.108(10) -0.014(9) 0.037(8) -0.005(8)
N49 0.042(8) 0.059(11) 0.061(11) 0.009(9) 0.014(8) 0.013(8)
N50 0.041(8) 0.049(10) 0.066(11) 0.011(9) 0.015(8) 0.001(8)
N51 0.045(9) 0.060(11) 0.059(11) 0.000(9) 0.019(8) 0.001(8)
N52 0.038(8) 0.049(9) 0.053(10) 0.005(8) 0.014(7) -0.002(7)
N53 0.048(8) 0.045(9) 0.040(8) -0.006(7) 0.023(7) -0.003(7)
N54 0.038(8) 0.032(8) 0.081(12) -0.003(8) 0.018(8) -0.010(7)
N55 0.044(9) 0.055(10) 0.067(11) -0.003(9) 0.026(8) -0.004(8)
N56 0.068(8) 0.139(12) 0.078(9) -0.019(10) 0.023(7) -0.029(9)
N57 0.041(8) 0.062(10) 0.035(8) 0.000(8) 0.012(7) 0.002(8)
N58 0.053(9) 0.067(11) 0.040(9) 0.008(8) 0.020(7) 0.014(8)
N59 0.052(9) 0.064(11) 0.027(8) 0.006(8) -0.009(7) -0.009(8)
N60 0.032(8) 0.078(12) 0.051(10) 0.003(9) 0.013(7) -0.005(8)
N61 0.047(9) 0.067(12) 0.057(10) -0.009(9) 0.020(8) 0.015(9)
N62 0.029(7) 0.058(10) 0.036(8) 0.001(8) 0.005(6) 0.010(7)
N63 0.039(8) 0.075(12) 0.054(10) 0.003(9) 0.021(7) 0.006(8)
N64 0.042(9) 0.071(12) 0.057(10) -0.001(9) 0.015(8) -0.024(9)
P1 0.083(4) 0.151(6) 0.084(5) -0.031(5) 0.034(4) 0.024(5)
P2 0.113(5) 0.143(6) 0.058(4) 0.016(4) 0.032(4) 0.048(5)
P3 0.125(7) 0.184(10) 0.069(5) 0.010(6) 0.021(5) 0.046(7)
P4 0.087(4) 0.070(4) 0.045(3) -0.003(3) 0.015(3) -0.026(3)
P5 0.084(4) 0.045(3) 0.074(4) 0.000(3) 0.044(3) -0.010(3)
P6 0.176(8) 0.236(10) 0.201(9) 0.017(8) 0.111(7) 0.011(7)
P7 0.106(6) 0.073(5) 0.099(6) 0.012(4) 0.051(5) 0.003(4)
P8 0.087(5) 0.101(6) 0.121(7) -0.001(6) 0.049(5) -0.017(5)
P9 0.128(6) 0.068(5) 0.086(5) 0.004(4) 0.037(5) 0.024(5)
P10 0.061(3) 0.069(4) 0.060(3) -0.012(3) 0.030(3) -0.002(3)
P11 0.069(4) 0.049(3) 0.096(5) -0.015(3) 0.049(4) -0.018(3)
P12 0.071(4) 0.073(4) 0.048(3) -0.005(3) 0.017(3) -0.017(3)
C1 0.038(9) 0.036(9) 0.057(12) -0.006(9) 0.030(9) -0.003(8)
C2 0.051(11) 0.063(14) 0.059(13) -0.027(11) 0.010(10) 0.010(10)
C3 0.046(11) 0.102(18) 0.073(15) -0.030(14) 0.035(11) 0.022(12)
C4 0.018(7) 0.046(10) 0.052(11) -0.003(9) 0.011(7) -0.005(7)
C5 0.033(8) 0.027(8) 0.039(9) 0.001(7) 0.019(7) 0.000(7)
C6 0.037(9) 0.061(12) 0.031(10) -0.005(9) 0.006(7) -0.003(9)
C7 0.046(10) 0.054(11) 0.026(9) -0.003(8) 0.004(8) 0.007(9)
C8 0.037(9) 0.035(9) 0.052(11) -0.010(8) 0.023(8) -0.003(8)
C9 0.028(8) 0.049(11) 0.031(9) -0.004(8) 0.002(7) 0.001(8)
C10 0.047(10) 0.038(10) 0.065(13) 0.011(9) 0.030(9) 0.014(9)
C11 0.053(11) 0.028(9) 0.090(15) 0.005(10) 0.041(11) 0.008(9)
C12 0.056(11) 0.044(12) 0.067(14) 0.011(10) 0.025(10) -0.013(10)
C13 0.050(10) 0.034(10) 0.059(12) -0.007(9) 0.035(9) -0.005(8)
C14 0.037(9) 0.039(10) 0.036(10) 0.007(8) 0.015(8) 0.007(8)
C15 0.068(13) 0.010(8) 0.089(16) -0.004(9) 0.016(11) 0.010(8)
C16 0.043(10) 0.032(10) 0.090(16) 0.003(10) 0.025(10) 0.006(8)
C17 0.035(9) 0.036(10) 0.089(15) 0.011(10) 0.033(10) 0.008(8)
C18 0.032(9) 0.028(9) 0.087(15) 0.013(10) 0.009(9) 0.000(8)
C19 0.058(14) 0.13(2) 0.069(16) 0.010(16) 0.014(12) 0.044(15)
C20 0.09(2) 0.20(4) 0.13(3) 0.00(3) 0.01(2) 0.09(3)
C21 0.14(3) 0.16(4) 0.11(2) 0.06(3) 0.06(2) 0.05(3)
C22 0.060(13) 0.071(15) 0.060(14) 0.000(12) 0.018(11) 0.017(12)
C23 0.041(9) 0.042(10) 0.031(9) -0.008(8) 0.015(7) 0.006(8)
C24 0.052(12) 0.13(2) 0.040(11) 0.015(13) 0.020(9) 0.047(14)
C25 0.083(14) 0.099(18) 0.027(10) 0.022(11) 0.033(10) 0.029(14)
C26 0.031(8) 0.050(11) 0.065(13) 0.003(11) 0.016(8) 0.002(9)
C27 0.023(7) 0.059(11) 0.025(8) -0.002(8) 0.004(6) 0.010(8)
C28 0.033(9) 0.109(19) 0.037(11) -0.007(12) 0.005(8) 0.019(11)
C29 0.059(12) 0.086(16) 0.034(11) -0.005(11) 0.009(9) 0.007(12)
C30 0.046(10) 0.049(11) 0.047(11) 0.005(9) 0.019(9) -0.008(9)
C31 0.039(9) 0.039(10) 0.054(12) 0.000(9) 0.016(8) -0.002(8)
C32 0.048(11) 0.055(13) 0.088(16) 0.005(12) 0.041(11) 0.003(10)
C33 0.060(13) 0.062(15) 0.13(2) -0.031(15) 0.048(14) -0.007(12)
C34 0.13(2) 0.039(12) 0.14(2) -0.002(15) 0.10(2) 0.013(14)
C35 0.075(13) 0.025(10) 0.091(16) -0.002(10) 0.061(13) 0.000(9)
C36 0.036(9) 0.048(11) 0.052(11) 0.004(9) 0.018(8) 0.018(8)
C37 0.056(12) 0.075(15) 0.098(17) 0.027(14) 0.062(12) -0.001(11)
C38 0.057(12) 0.051(12) 0.079(15) 0.020(11) 0.037(11) -0.002(10)
C39 0.049(11) 0.052(13) 0.068(14) 0.003(11) 0.019(10) 0.008(10)
C40 0.029(9) 0.047(11) 0.089(15) 0.019(11) 0.028(10) 0.006(8)
C41 0.044(12) 0.086(17) 0.13(2) -0.028(16) 0.054(13) 0.001(12)
C42 0.068(15) 0.09(2) 0.12(2) -0.021(18) 0.049(15) -0.025(15)
C43 0.059(13) 0.085(18) 0.092(18) -0.038(16) 0.013(12) -0.016(13)
C44 0.055(13) 0.073(16) 0.108(19) -0.037(15) 0.036(13) -0.026(12)
C45 0.026(8) 0.049(11) 0.045(11) -0.005(9) 0.013(8) -0.001(8)
C46 0.072(14) 0.12(2) 0.052(13) -0.010(14) 0.055(12) 0.008(14)
C47 0.036(10) 0.13(2) 0.032(10) 0.018(13) 0.003(8) 0.013(12)
C48 0.030(8) 0.059(12) 0.036(10) 0.013(9) 0.006(7) 0.001(8)
C49 0.035(9) 0.032(9) 0.060(12) 0.006(8) 0.019(8) -0.007(7)
C50 0.051(12) 0.089(17) 0.064(14) -0.021(13) 0.034(11) -0.011(12)
C51 0.048(10) 0.043(10) 0.056(12) 0.001(9) 0.024(9) 0.000(9)
C52 0.034(9) 0.040(10) 0.075(13) 0.008(10) 0.034(9) 0.003(8)
C53 0.041(9) 0.037(9) 0.028(9) 0.001(8) 0.009(7) -0.001(8)
C54 0.046(10) 0.045(12) 0.080(15) 0.003(11) 0.033(10) 0.008(9)
C55 0.085(16) 0.025(10) 0.103(18) -0.003(11) 0.052(14) 0.021(11)
C56 0.080(16) 0.054(14) 0.088(17) -0.021(13) 0.044(14) 0.012(12)
C57 0.049(10) 0.012(8) 0.083(15) 0.002(8) 0.015(10) -0.010(8)
C58 0.036(9) 0.047(11) 0.033(9) -0.005(8) 0.005(7) -0.006(8)
C59 0.040(10) 0.055(13) 0.076(15) -0.012(12) 0.007(10) -0.001(10)
C60 0.052(11) 0.041(11) 0.090(16) 0.015(11) 0.043(11) 0.014(9)
C61 0.036(10) 0.059(13) 0.065(13) -0.004(11) 0.017(9) -0.007(9)
C62 0.060(12) 0.072(15) 0.048(12) 0.003(11) 0.026(10) -0.007(11)
C63 0.051(12) 0.094(18) 0.064(14) -0.005(13) 0.028(10) 0.033(12)
C64 0.069(16) 0.15(3) 0.09(2) 0.02(2) 0.051(15) 0.044(18)
C65 0.15(3) 0.055(15) 0.11(2) -0.011(15) 0.09(2) -0.012(17)
C66 0.089(17) 0.058(15) 0.081(17) -0.011(13) 0.023(14) -0.022(13)
C67 0.046(10) 0.041(11) 0.049(11) -0.003(9) 0.023(9) 0.001(8)
C68 0.044(10) 0.093(16) 0.033(10) -0.008(11) 0.014(8) 0.008(11)
C69 0.025(9) 0.13(2) 0.040(11) -0.010(13) 0.011(8) -0.007(11)
C70 0.027(8) 0.051(11) 0.043(10) -0.008(9) 0.010(7) 0.001(8)
C71 0.029(8) 0.042(10) 0.068(12) 0.005(9) 0.026(9) -0.001(8)
C72 0.058(13) 0.11(2) 0.063(14) -0.039(15) 0.021(11) 0.005(14)
C73 0.051(12) 0.12(2) 0.043(11) -0.010(14) 0.016(9) 0.013(13)
C74 0.028(8) 0.047(10) 0.052(11) -0.017(9) 0.017(8) -0.009(8)
C75 0.035(9) 0.049(11) 0.045(11) -0.005(9) 0.017(8) 0.007(8)
C76 0.049(11) 0.065(14) 0.061(13) -0.003(11) 0.030(10) 0.002(10)
C77 0.083(16) 0.046(13) 0.097(18) 0.009(12) 0.052(14) -0.005(12)
C78 0.052(11) 0.035(11) 0.084(15) 0.007(10) 0.022(11) 0.015(9)
C79 0.037(9) 0.043(11) 0.082(15) 0.008(11) 0.024(10) 0.002(9)
C80 0.044(10) 0.091(16) 0.053(12) -0.002(12) 0.031(9) 0.019(11)
C81 0.054(13) 0.088(19) 0.11(2) -0.033(16) 0.038(13) -0.028(13)
C82 0.092(17) 0.055(14) 0.101(19) -0.032(13) 0.057(15) -0.032(13)
C83 0.040(10) 0.066(14) 0.085(15) -0.004(13) 0.037(10) -0.001(10)
C84 0.069(13) 0.038(10) 0.083(15) 0.007(11) 0.052(12) 0.004(10)
C85 0.057(13) 0.075(16) 0.13(2) -0.010(17) 0.065(15) -0.012(12)
C86 0.076(17) 0.12(2) 0.12(2) 0.05(2) 0.063(17) 0.002(17)
C87 0.094(19) 0.09(2) 0.13(3) 0.032(19) 0.086(19) 0.010(17)
C88 0.099(18) 0.069(15) 0.075(16) 0.023(13) 0.051(14) 0.026(14)
C89 0.038(10) 0.085(16) 0.046(11) 0.001(12) 0.011(9) -0.014(11)
C90 0.074(16) 0.090(19) 0.089(18) 0.030(16) 0.033(14) 0.008(15)
C91 0.067(10) 0.089(11) 0.095(11) 0.024(9) 0.033(8) 0.007(8)
C92 0.040(9) 0.064(13) 0.027(9) 0.009(9) 0.005(7) -0.001(9)
C93 0.036(9) 0.050(12) 0.092(15) -0.009(11) 0.038(10) -0.002(9)
C94 0.059(13) 0.097(19) 0.064(15) 0.003(14) 0.033(12) -0.009(13)
C95 0.094(18) 0.073(16) 0.071(15) 0.021(13) 0.047(14) -0.005(14)
C96 0.046(11) 0.056(13) 0.088(16) -0.015(12) 0.032(11) -0.008(10)
C97 0.065(12) 0.045(11) 0.050(12) 0.002(10) 0.026(10) -0.005(10)
C98 0.044(10) 0.047(12) 0.077(15) -0.020(11) 0.019(10) -0.006(9)
C99 0.111(19) 0.048(13) 0.060(14) -0.025(11) 0.039(13) -0.016(13)
C100 0.070(14) 0.051(13) 0.084(17) -0.001(12) 0.027(12) 0.006(12)
C101 0.036(9) 0.051(12) 0.053(12) 0.005(10) 0.007(8) -0.013(9)
C102 0.043(10) 0.068(14) 0.067(13) -0.009(11) 0.028(10) -0.021(10)
C103 0.043(10) 0.056(13) 0.079(15) -0.002(11) 0.025(10) 0.016(10)
C104 0.040(10) 0.053(12) 0.081(15) 0.017(11) 0.026(10) 0.002(10)
C105 0.073(14) 0.062(14) 0.071(14) 0.002(12) 0.048(12) -0.004(11)
C106 0.061(8) 0.168(13) 0.097(10) -0.009(11) 0.038(8) -0.033(9)
C107 0.076(9) 0.182(13) 0.094(10) -0.017(11) 0.036(8) -0.031(10)
C108 0.081(10) 0.191(14) 0.111(11) -0.017(12) 0.027(10) -0.030(11)
C109 0.082(10) 0.187(14) 0.103(11) -0.012(12) 0.019(10) -0.027(11)
C110 0.078(10) 0.181(14) 0.097(11) -0.011(12) 0.028(9) -0.032(11)
C111 0.051(11) 0.059(13) 0.052(12) 0.006(11) 0.023(9) 0.010(10)
C112 0.060(13) 0.11(2) 0.050(13) -0.009(14) 0.024(11) -0.008(14)
C113 0.052(12) 0.14(3) 0.044(13) -0.025(15) 0.006(10) -0.005(15)
C114 0.039(10) 0.047(11) 0.052(12) -0.004(10) 0.009(9) 0.011(9)
C115 0.039(10) 0.044(11) 0.102(17) -0.005(11) 0.041(11) -0.010(9)
C116 0.053(12) 0.11(2) 0.063(14) 0.011(15) 0.025(11) 0.014(14)
C117 0.062(14) 0.16(3) 0.044(12) 0.012(16) 0.023(10) 0.023(16)
C118 0.046(11) 0.065(14) 0.065(13) -0.009(11) 0.027(10) -0.002(10)
C119 0.053(11) 0.053(12) 0.051(12) 0.003(10) 0.027(9) -0.009(9)
C120 0.046(10) 0.064(14) 0.055(12) -0.008(11) 0.020(9) 0.001(10)
C121 0.095(17) 0.054(13) 0.078(16) -0.014(12) 0.051(14) -0.002(13)
C122 0.052(12) 0.066(15) 0.074(15) 0.007(12) 0.022(11) 0.020(11)
C123 0.044(10) 0.061(14) 0.066(13) -0.002(12) 0.013(10) -0.013(10)
C124 0.044(10) 0.050(11) 0.044(11) 0.014(9) 0.009(9) 0.015(9)
C125 0.062(13) 0.050(14) 0.091(17) -0.009(13) 0.015(12) -0.020(11)
C126 0.060(12) 0.038(10) 0.061(13) -0.021(10) 0.018(10) -0.012(10)
C127 0.057(12) 0.059(13) 0.064(14) 0.006(11) 0.024(11) -0.014(11)
C128 0.066(8) 0.073(10) 0.097(10) -0.016(9) 0.046(8) -0.018(8)
C129 0.068(9) 0.079(10) 0.089(10) -0.027(9) 0.042(8) -0.003(8)
C130 0.078(9) 0.086(11) 0.097(11) -0.027(9) 0.042(9) -0.002(9)
C131 0.080(9) 0.092(11) 0.103(11) -0.020(10) 0.030(9) -0.012(9)
C132 0.076(9) 0.098(11) 0.113(11) -0.009(10) 0.043(9) -0.010(9)
C133 0.048(10) 0.041(11) 0.052(12) 0.020(9) 0.014(9) 0.015(9)
C134 0.070(15) 0.072(16) 0.12(2) 0.061(16) 0.056(15) 0.031(13)
C135 0.050(11) 0.045(12) 0.098(17) 0.017(12) 0.036(12) -0.003(10)
C136 0.046(10) 0.057(12) 0.051(12) 0.010(10) 0.026(9) 0.013(9)
C137 0.045(10) 0.031(9) 0.051(11) -0.001(8) 0.019(8) 0.010(8)
C138 0.053(12) 0.077(16) 0.057(14) 0.004(12) 0.011(10) 0.005(12)
C139 0.072(14) 0.087(17) 0.041(12) 0.014(12) 0.020(11) 0.009(13)
C140 0.042(10) 0.091(17) 0.042(11) 0.005(11) 0.022(8) -0.005(11)
C141 0.045(10) 0.048(11) 0.048(11) 0.011(9) 0.022(9) 0.014(9)
C142 0.035(9) 0.057(12) 0.064(13) -0.002(11) 0.019(9) -0.013(9)
C143 0.071(14) 0.065(15) 0.076(16) -0.014(13) 0.031(12) -0.014(12)
C144 0.058(12) 0.058(13) 0.060(13) -0.014(11) 0.030(10) -0.004(11)
C145 0.046(11) 0.073(15) 0.046(11) 0.009(11) 0.006(9) -0.017(11)
C146 0.040(10) 0.066(13) 0.041(11) 0.006(10) 0.014(8) 0.009(10)
C147 0.087(16) 0.050(13) 0.055(13) 0.002(11) 0.007(12) -0.034(12)
C148 0.048(12) 0.059(14) 0.085(16) -0.011(12) 0.032(11) 0.002(10)
C149 0.069(14) 0.075(16) 0.060(14) 0.007(12) 0.027(11) -0.016(12)
C150 0.060(8) 0.135(12) 0.081(10) -0.023(10) 0.039(8) -0.028(9)
C151 0.068(9) 0.147(12) 0.089(10) -0.019(10) 0.024(8) -0.038(10)
C152 0.064(8) 0.156(12) 0.090(10) -0.013(10) 0.026(8) -0.040(9)
C153 0.077(9) 0.152(13) 0.088(10) -0.021(11) 0.013(9) -0.031(10)
C154 0.069(8) 0.155(11) 0.087(9) -0.016(9) 0.026(7) -0.024(9)
C155 0.035(9) 0.067(13) 0.034(10) -0.001(9) 0.013(8) -0.010(9)
C156 0.072(13) 0.088(17) 0.033(11) -0.012(11) 0.013(10) -0.039(13)
C157 0.060(12) 0.095(17) 0.045(12) -0.027(13) 0.022(10) -0.011(13)
C158 0.042(10) 0.054(11) 0.044(11) 0.010(9) 0.013(8) 0.011(9)
C159 0.061(12) 0.072(13) 0.021(9) 0.001(10) 0.016(8) -0.012(11)
C160 0.057(12) 0.060(14) 0.067(14) 0.019(12) 0.003(11) -0.002(11)
C161 0.056(12) 0.14(2) 0.033(11) 0.031(13) 0.010(9) -0.022(14)
C162 0.047(10) 0.062(13) 0.049(11) -0.007(11) 0.011(9) 0.019(10)
C163 0.041(10) 0.062(13) 0.045(11) -0.010(10) 0.016(8) 0.004(10)
C164 0.086(16) 0.040(12) 0.11(2) -0.002(13) 0.057(16) 0.001(12)
C165 0.11(2) 0.062(16) 0.15(3) 0.018(17) 0.09(2) 0.027(15)
C166 0.098(12) 0.094(12) 0.108(12) 0.000(9) 0.049(9) 0.004(9)
C167 0.073(14) 0.051(13) 0.14(2) -0.039(15) 0.074(16) -0.031(12)
C168 0.041(10) 0.057(12) 0.053(11) -0.003(10) 0.022(9) -0.002(9)
C169 0.101(18) 0.074(17) 0.070(16) 0.007(14) 0.052(14) 0.025(15)
C170 0.068(13) 0.043(11) 0.087(16) -0.019(12) 0.045(12) -0.011(11)
C171 0.055(12) 0.064(14) 0.084(16) -0.010(12) 0.044(12) -0.010(11)
C172 0.034(9) 0.043(12) 0.076(14) -0.010(10) 0.013(9) 0.003(8)
C173 0.072(16) 0.13(3) 0.12(2) -0.02(2) 0.067(17) -0.010(17)
C174 0.026(12) 0.14(3) 0.22(4) 0.01(3) -0.005(18) 0.037(16)
C175 0.10(2) 0.072(19) 0.11(2) -0.006(17) 0.027(18) 0.015(17)
C176 0.051(12) 0.063(14) 0.068(14) 0.009(12) 0.005(11) 0.001(11)

loop_
_atom_type_symbol
_atom_type_description
_atom_type_scat_dispersion_real
_atom_type_scat_dispersion_imag
_atom_type_scat_source
C C 0.0033 0.0016 'International Tables Vol C Tables 4.2.6.8 and 6.1.1.4'
H H 0.0000 0.0000 'International Tables Vol C Tables 4.2.6.8 and 6.1.1.4'
N N 0.0061 0.0033 'International Tables Vol C Tables 4.2.6.8 and 6.1.1.4'
F F 0.0171 0.0103 'International Tables Vol C Tables 4.2.6.8 and 6.1.1.4'
Ag Ag -0.8971 1.1015 'International Tables Vol C Tables 4.2.6.8 and 6.1.1.4'
P P 0.1023 0.0942 'International Tables Vol C Tables 4.2.6.8 and 6.1.1.4'

loop_
_geom_angle_atom_site_label_1
_geom_angle_atom_site_label_2
_geom_angle_atom_site_label_3
_geom_angle
C27 Ag1 C5 177.7(7)
C27 Ag1 Ag2 89.1(5)
C5 Ag1 Ag2 93.2(4)
C71 Ag2 C49 175.5(7)
C71 Ag2 Ag1 94.3(5)
C49 Ag2 Ag1 90.1(4)
C14 Ag3 N21 159.2(5)
C14 Ag3 N32 111.1(6)
N21 Ag3 N32 88.5(5)
C14 Ag3 Ag4 76.6(5)
N21 Ag3 Ag4 107.4(4)
N32 Ag3 Ag4 100.5(4)
C80 Ag4 N13 158.0(6)
C80 Ag4 N8 107.3(6)
N13 Ag4 N8 90.7(6)
C80 Ag4 Ag3 79.4(5)
N13 Ag4 Ag3 112.2(4)
N8 Ag4 Ag3 95.2(4)
C58 Ag5 N5 159.9(6)
C58 Ag5 N16 107.5(6)
N5 Ag5 N16 89.4(5)
C58 Ag5 Ag6 76.7(4)
N5 Ag5 Ag6 112.0(3)
N16 Ag5 Ag6 99.5(4)
C36 Ag6 N29 163.0(5)
C36 Ag6 N24 107.5(6)
N29 Ag6 N24 87.4(5)
C36 Ag6 Ag5 74.3(5)
N29 Ag6 Ag5 113.7(3)
N24 Ag6 Ag5 93.4(4)
C115 Ag7 C93 173.6(8)
C115 Ag7 Ag8 92.2(6)
C93 Ag7 Ag8 94.2(6)
C137 Ag8 C159 171.5(8)
C137 Ag8 Ag7 95.6(5)
C159 Ag8 Ag7 92.4(6)
C168 Ag9 N37 172.4(7)
C168 Ag9 Ag10 82.5(5)
N37 Ag9 Ag10 104.7(4)
C124 Ag10 N53 163.9(6)
C124 Ag10 N64 105.6(6)
N53 Ag10 N64 89.3(5)
C124 Ag10 Ag9 84.3(5)
N53 Ag10 Ag9 100.4(4)
N64 Ag10 Ag9 95.9(4)
C102 Ag11 N61 165.0(7)
C102 Ag11 N56 105.5(7)
N61 Ag11 N56 88.0(7)
C102 Ag11 Ag12 85.8(6)
N61 Ag11 Ag12 99.9(4)
N56 Ag11 Ag12 95.5(3)
C146 Ag12 N45 175.1(7)
C146 Ag12 Ag11 80.4(5)
N45 Ag12 Ag11 102.3(4)
C1 N1 N2 120.2(14)
C4 N2 N1 118.8(14)
C5 N3 C7 112.9(14)
C5 N3 C1 124.4(14)
C7 N3 C1 122.6(15)
C5 N4 C6 111.7(14)
C5 N4 C8 125.7(14)
C6 N4 C8 122.5(14)
C13 N5 C9 119.0(15)
C13 N5 Ag5 121.6(11)
C9 N5 Ag5 119.3(11)
C14 N6 C16 113.3(15)
C14 N6 C4 125.5(14)
C16 N6 C4 121.2(14)
C14 N7 C15 110.3(14)
C14 N7 C17 126.1(14)
C15 N7 C17 123.6(14)
C22 N8 C18 116.5(17)
C22 N8 Ag4 106.1(14)
C18 N8 Ag4 131.9(12)
C23 N9 N10 119.8(14)
C26 N10 N9 117.8(14)
C29 N11 C27 110.1(14)
C29 N11 C23 126.9(15)
C27 N11 C23 122.9(12)
C28 N12 C27 112.7(14)
C28 N12 C30 124.9(14)
C27 N12 C30 122.4(14)
C31 N13 C35 121.0(16)
C31 N13 Ag4 122.6(13)
C35 N13 Ag4 116.4(12)
C36 N14 C26 125.5(16)
C36 N14 C38 110.4(15)
C26 N14 C38 124.1(16)
C36 N15 C37 112.3(15)
C36 N15 C39 126.9(16)
C37 N15 C39 120.6(15)
C44 N16 C40 119.4(17)
C44 N16 Ag5 108.5(14)
C40 N16 Ag5 131.6(12)
C45 N17 N18 117.9(13)
C48 N18 N17 120.9(15)
C49 N19 C45 128.4(15)
C49 N19 C51 108.4(15)
C45 N19 C51 123.2(14)
C49 N20 C50 108.1(15)
C49 N20 C52 124.9(15)
C50 N20 C52 127.0(15)
C57 N21 C53 118.7(15)
C57 N21 Ag3 121.9(11)
C53 N21 Ag3 119.3(11)
C58 N22 C48 127.3(15)
C58 N22 C60 110.8(15)
C48 N22 C60 121.6(16)
C58 N23 C59 112.4(15)
C58 N23 C61 123.3(15)
C59 N23 C61 124.3(16)
C62 N24 C66 111.3(19)
C62 N24 Ag6 127.8(15)
C66 N24 Ag6 105.7(15)
N26 N25 C67 118.1(16)
C70 N26 N25 120.2(16)
C71 N27 C73 112.6(14)
C71 N27 C67 123.5(15)
C73 N27 C67 123.9(15)
C71 N28 C74 123.7(14)
C71 N28 C72 112.5(15)
C74 N28 C72 123.6(15)
C79 N29 C75 118.4(16)
C79 N29 Ag6 120.7(11)
C75 N29 Ag6 120.6(12)
C80 N30 C82 108.7(17)
C80 N30 C70 129.3(17)
C82 N30 C70 121.8(18)
C81 N31 C80 112.0(18)
C81 N31 C83 123.3(18)
C80 N31 C83 124.8(18)
C84 N32 C88 115.8(19)
C84 N32 Ag3 131.0(13)
C88 N32 Ag3 110.7(14)
C89 N33 N34 117.2(15)
C92 N34 N33 122.0(17)
C93 N35 C95 114.8(17)
C93 N35 C89 123.3(16)
C95 N35 C89 121.9(17)
C94 N36 C93 114.2(16)
C94 N36 C96 123.4(18)
C93 N36 C96 122.4(18)
C101 N37 C97 117.5(18)
C101 N37 Ag9 123.0(13)
C97 N37 Ag9 119.2(13)
C102 N38 C104 113.8(16)
C102 N38 C92 122.9(17)
C104 N38 C92 123.2(17)
C103 N39 C102 113.0(18)
C103 N39 C105 123.6(18)
C102 N39 C105 123.2(18)
C106 N40 C110 120.6(14)
N42 N41 C111 119.2(15)
N41 N42 C114 120.6(16)
C115 N43 C111 125.3(16)
C115 N43 C117 113.3(17)
C111 N43 C117 121.4(16)
C116 N44 C115 115.3(18)
C116 N44 C118 123.4(18)
C115 N44 C118 121.3(17)
C119 N45 C123 119.6(18)
C119 N45 Ag12 118.7(13)
C123 N45 Ag12 121.6(13)
C124 N46 C126 111.2(17)
C124 N46 C114 127.4(16)
C126 N46 C114 121.4(16)
C125 N47 C124 112.4(18)
C125 N47 C127 122.2(17)
C124 N47 C127 125.3(17)
C132 N48 C128 117.7(13)
C133 N49 N50 120.3(17)
C136 N50 N49 115.8(16)
C137 N51 C139 113.6(17)
C137 N51 C133 121.5(15)
C139 N51 C133 124.7(17)
C137 N52 C138 109.3(16)
C137 N52 C140 124.5(15)
C138 N52 C140 126.0(15)
C141 N53 C145 117.7(16)
C141 N53 Ag10 123.9(12)
C145 N53 Ag10 117.8(12)
C146 N54 C148 113.3(16)
C146 N54 C136 124.6(16)
C148 N54 C136 122.1(16)
C146 N55 C147 111.1(18)
C146 N55 C149 123.7(18)
C147 N55 C149 125.1(18)
C150 N56 C154 118.4(13)
C150 N56 Ag11 129.9(13)
C154 N56 Ag11 108.3(13)
C155 N57 N58 119.0(15)
C158 N58 N57 119.4(16)
C161 N59 C159 110.7(16)
C161 N59 C155 123.6(16)
C159 N59 C155 125.3(14)
C159 N60 C160 112.0(16)
C159 N60 C162 124.3(16)
C160 N60 C162 123.5(16)
C167 N61 C163 116.7(17)
C167 N61 Ag11 119.1(13)
C163 N61 Ag11 124.2(14)
C168 N62 C170 112.5(15)
C168 N62 C158 122.4(16)
C170 N62 C158 124.8(17)
C168 N63 C169 108.8(18)
C168 N63 C171 125.7(17)
C169 N63 C171 125.5(18)
C172 N64 C176 117.7(18)
C172 N64 Ag10 133.1(13)
C176 N64 Ag10 109.2(14)
F2 P1 F1 177.3(11)
F2 P1 F4 92.8(9)
F1 P1 F4 89.9(9)
F2 P1 F5 91.8(9)
F1 P1 F5 88.1(8)
F4 P1 F5 90.7(9)
F2 P1 F3 90.3(9)
F1 P1 F3 89.7(8)
F4 P1 F3 91.2(9)
F5 P1 F3 177.1(10)
F2 P1 F6 89.5(9)
F1 P1 F6 87.9(8)
F4 P1 F6 177.2(11)
F5 P1 F6 87.6(8)
F3 P1 F6 90.4(10)
F8 P2 F12 93.4(9)
F8 P2 F9 91.2(9)
F12 P2 F9 91.3(10)
F8 P2 F10 91.3(9)
F12 P2 F10 174.9(10)
F9 P2 F10 90.7(8)
F8 P2 F11 90.9(10)
F12 P2 F11 90.1(8)
F9 P2 F11 177.4(11)
F10 P2 F11 87.7(9)
F8 P2 F7 177.8(12)
F12 P2 F7 86.8(9)
F9 P2 F7 91.0(10)
F10 P2 F7 88.5(9)
F11 P2 F7 86.9(9)
F15 P3 F14 92.0(10)
F15 P3 F16 89.7(10)
F14 P3 F16 91.8(9)
F15 P3 F13 90.5(10)
F14 P3 F13 176.7(12)
F16 P3 F13 90.4(10)
F15 P3 F18 91.3(10)
F14 P3 F18 89.6(10)
F16 P3 F18 178.3(11)
F13 P3 F18 88.1(8)
F15 P3 F17 178.6(12)
F14 P3 F17 88.4(9)
F16 P3 F17 88.9(9)
F13 P3 F17 89.2(9)
F18 P3 F17 90.1(10)
F23 P4 F21 175.1(14)
F23 P4 F24 86.7(16)
F21 P4 F24 91.5(16)
F23 P4 F22 101.6(16)
F21 P4 F22 80.5(15)
F24 P4 F22 171.0(15)
F23 P4 F20 84.0(15)
F21 P4 F20 91.4(15)
F24 P4 F20 87.9(13)
F22 P4 F20 96.3(14)
F23 P4 F19 93.7(14)
F21 P4 F19 90.8(14)
F24 P4 F19 92.6(13)
F22 P4 F19 83.6(13)
F20 P4 F19 177.7(16)
F30 P5 F28 176.5(12)
F30 P5 F27 94.6(14)
F28 P5 F27 84.4(12)
F30 P5 F29 83.5(15)
F28 P5 F29 97.1(13)
F27 P5 F29 173.4(13)
F30 P5 F26 89.9(11)
F28 P5 F26 93.5(12)
F27 P5 F26 93.2(11)
F29 P5 F26 93.1(12)
F30 P5 F25 88.8(10)
F28 P5 F25 87.8(10)
F27 P5 F25 86.8(11)
F29 P5 F25 86.9(11)
F26 P5 F25 178.7(12)
F32 P6 F31 175(3)
F32 P6 F36 88(2)
F31 P6 F36 93(2)
F32 P6 F34 83(2)
F31 P6 F34 95(2)
F36 P6 F34 167(3)
F32 P6 F35 97(3)
F31 P6 F35 78(2)
F36 P6 F35 84(2)
F34 P6 F35 87(2)
F32 P6 F33 101(3)
F31 P6 F33 84(2)
F36 P6 F33 105(3)
F34 P6 F33 86.5(19)
F35 P6 F33 161(2)
F38 P7 F40 94.4(13)
F38 P7 F37 177.1(14)
F40 P7 F37 88.5(13)
F38 P7 F41 86.6(14)
F40 P7 F41 88.8(11)
F37 P7 F41 93.9(14)
F38 P7 F39 88.0(14)
F40 P7 F39 89.5(13)
F37 P7 F39 91.6(14)
F41 P7 F39 174.2(14)
F38 P7 F42 84.4(13)
F40 P7 F42 175.3(13)
F37 P7 F42 92.8(12)
F41 P7 F42 86.6(12)
F39 P7 F42 94.9(13)
F45 P8 F47 176.4(16)
F45 P8 F48 92.4(15)
F47 P8 F48 85.8(16)
F45 P8 F43 91.5(13)
F47 P8 F43 85.2(13)
F48 P8 F43 85.7(12)
F45 P8 F44 91.8(15)
F47 P8 F44 91.5(16)
F48 P8 F44 96.2(16)
F43 P8 F44 176.1(14)
F45 P8 F46 90.4(16)
F47 P8 F46 91.2(16)
F48 P8 F46 173.7(15)
F43 P8 F46 88.5(13)
F44 P8 F46 89.4(15)
F53 P9 F50 83.5(15)
F53 P9 F51 177.0(19)
F50 P9 F51 95.4(16)
F53 P9 F54 89.1(18)
F50 P9 F54 88.2(14)
F51 P9 F54 93.7(16)
F53 P9 F49 94.7(15)
F50 P9 F49 177.9(15)
F51 P9 F49 86.4(15)
F54 P9 F49 93.0(13)
F53 P9 F52 84.8(16)
F50 P9 F52 91.0(14)
F51 P9 F52 92.5(16)
F54 P9 F52 173.8(16)
F49 P9 F52 87.7(11)
F56 P10 F55 177.1(10)
F56 P10 F60 91.1(9)
F55 P10 F60 90.6(9)
F56 P10 F58 88.1(9)
F55 P10 F58 90.2(8)
F60 P10 F58 179.1(9)
F56 P10 F57 89.8(9)
F55 P10 F57 87.8(9)
F60 P10 F57 91.0(10)
F58 P10 F57 89.0(9)
F56 P10 F59 91.6(10)
F55 P10 F59 90.7(10)
F60 P10 F59 89.0(10)
F58 P10 F59 91.0(9)
F57 P10 F59 178.5(11)
F65 P11 F62 89.3(10)
F65 P11 F63 179.2(11)
F62 P11 F63 91.0(9)
F65 P11 F66 92.4(10)
F62 P11 F66 88.4(11)
F63 P11 F66 88.3(9)
F65 P11 F64 90.7(11)
F62 P11 F64 92.0(11)
F63 P11 F64 88.6(10)
F66 P11 F64 176.9(10)
F65 P11 F61 90.4(9)
F62 P11 F61 177.3(11)
F63 P11 F61 89.3(8)
F66 P11 F61 88.9(9)
F64 P11 F61 90.7(10)
F68 P12 F70 94.2(14)
F68 P12 F71 94.4(15)
F70 P12 F71 86.1(13)
F68 P12 F69 86.9(14)
F70 P12 F69 98.5(13)
F71 P12 F69 175.1(12)
F68 P12 F72 89.7(13)
F70 P12 F72 175.1(12)
F71 P12 F72 90.7(12)
F69 P12 F72 84.6(11)
F68 P12 F67 175.8(15)
F70 P12 F67 88.1(12)
F71 P12 F67 89.3(14)
F69 P12 F67 89.3(14)
F72 P12 F67 88.1(11)
N1 C1 C2 123.8(16)
N1 C1 N3 115.7(15)
C2 C1 N3 120.5(16)
C3 C2 C1 113.2(17)
C3 C2 H2 123.4
C1 C2 H2 123.4
C4 C3 C2 118.7(17)
C4 C3 H3 120.7
C2 C3 H3 120.7
N2 C4 C3 124.7(15)
N2 C4 N6 116.6(14)
C3 C4 N6 118.6(16)
N3 C5 N4 103.1(14)
N3 C5 Ag1 126.7(11)
N4 C5 Ag1 130.2(12)
C7 C6 N4 106.5(14)
C7 C6 H6 126.7
N4 C6 H6 126.7
C6 C7 N3 105.5(15)
C6 C7 H7 127.3
N3 C7 H7 127.3
N4 C8 C9 117.8(14)
N4 C8 H8A 107.9
C9 C8 H8A 107.9
N4 C8 H8B 107.9
C9 C8 H8B 107.9
H8A C8 H8B 107.2
N5 C9 C10 119.8(17)
N5 C9 C8 116.2(15)
C10 C9 C8 124.0(16)
C11 C10 C9 120.7(17)
C11 C10 H10 119.7
C9 C10 H10 119.7
C10 C11 C12 119.2(17)
C10 C11 H11 120.4
C12 C11 H11 120.4
C11 C12 C13 119.0(18)
C11 C12 H12 120.5
C13 C12 H12 120.5
N5 C13 C12 122.0(17)
N5 C13 H13 119.0
C12 C13 H13 119.0
N6 C14 N7 103.2(14)
N6 C14 Ag3 132.6(12)
N7 C14 Ag3 123.9(12)
C16 C15 N7 107.0(16)
C16 C15 H15 126.5
N7 C15 H15 126.5
C15 C16 N6 106.0(16)
C15 C16 H16 127.0
N6 C16 H16 127.0
N7 C17 C18 114.0(15)
N7 C17 H17A 108.7
C18 C17 H17A 108.7
N7 C17 H17B 108.7
C18 C17 H17B 108.7
H17A C17 H17B 107.6
N8 C18 C19 125(2)
N8 C18 C17 116.6(15)
C19 C18 C17 119(2)
C20 C19 C18 116(3)
C20 C19 H19 122.2
C18 C19 H19 122.2
C19 C20 C21 126(3)
C19 C20 H20 117.2
C21 C20 H20 117.2
C22 C21 C20 108(3)
C22 C21 H21 126.2
C20 C21 H21 126.2
N8 C22 C21 130(2)
N8 C22 H22 115.0
C21 C22 H22 115.0
N9 C23 C24 122.9(16)
N9 C23 N11 115.4(15)
C24 C23 N11 121.6(15)
C25 C24 C23 119.8(17)
C25 C24 H24 120.1
C23 C24 H24 120.1
C24 C25 C26 115.2(17)
C24 C25 H25 122.4
C26 C25 H25 122.4
N10 C26 N14 119.0(16)
N10 C26 C25 124.3(16)
N14 C26 C25 116.7(17)
N12 C27 N11 101.7(13)
N12 C27 Ag1 130.9(12)
N11 C27 Ag1 127.2(10)
C29 C28 N12 106.8(16)
C29 C28 H28 126.6
N12 C28 H28 126.6
C28 C29 N11 108.6(17)
C28 C29 H29 125.7
N11 C29 H29 125.7
N12 C30 C31 115.0(15)
N12 C30 H30A 108.5
C31 C30 H30A 108.5
N12 C30 H30B 108.5
C31 C30 H30B 108.5
H30A C30 H30B 107.5
N13 C31 C32 122.0(18)
N13 C31 C30 115.9(16)
C32 C31 C30 122.0(16)
C33 C32 C31 117.3(19)
C33 C32 H32 121.3
C31 C32 H32 121.3
C32 C33 C34 122(2)
C32 C33 H33 119.1
C34 C33 H33 119.1
C35 C34 C33 119(2)
C35 C34 H34 120.6
C33 C34 H34 120.6
N13 C35 C34 118.9(18)
N13 C35 H35 120.6
C34 C35 H35 120.6
N15 C36 N14 103.3(16)
N15 C36 Ag6 128.7(13)
N14 C36 Ag6 126.3(12)
C38 C37 N15 108.0(16)
C38 C37 H37 126.0
N15 C37 H37 126.0
C37 C38 N14 105.5(17)
C37 C38 H38 127.2
N14 C38 H38 127.2
C40 C39 N15 114.5(17)
C40 C39 H39A 108.6
N15 C39 H39A 108.6
C40 C39 H39B 108.6
N15 C39 H39B 108.6
H39A C39 H39B 107.6
C41 C40 N16 120(2)
C41 C40 C39 122(2)
N16 C40 C39 117.3(16)
C42 C41 C40 122(2)
C42 C41 H41 118.8
C40 C41 H41 118.8
C41 C42 C43 119(2)
C41 C42 H42 120.3
C43 C42 H42 120.3
C42 C43 C44 115(2)
C42 C43 H43 122.3
C44 C43 H43 122.3
N16 C44 C43 123(2)
N16 C44 H44 118.6
C43 C44 H44 118.6
N17 C45 C46 124.4(16)
N17 C45 N19 113.1(14)
C46 C45 N19 122.5(16)
C45 C46 C47 118.5(17)
C45 C46 H46 120.8
C47 C46 H46 120.8
C46 C47 C48 118.2(17)
C46 C47 H47 120.9
C48 C47 H47 120.9
N18 C48 N22 117.4(15)
N18 C48 C47 119.5(17)
N22 C48 C47 122.6(15)
N19 C49 N20 108.3(16)
N19 C49 Ag2 123.3(13)
N20 C49 Ag2 128.3(12)
C51 C50 N20 109.8(18)
C51 C50 H50 125.1
N20 C50 H50 125.1
C50 C51 N19 105.3(17)
C50 C51 H51 127.3
N19 C51 H51 127.3
N20 C52 C53 113.2(15)
N20 C52 H52A 108.9
C53 C52 H52A 108.9
N20 C52 H52B 108.9
C53 C52 H52B 108.9
H52A C52 H52B 107.8
N21 C53 C54 120.5(16)
N21 C53 C52 114.7(15)
C54 C53 C52 124.6(16)
C53 C54 C55 119.2(17)
C53 C54 H54 120.4
C55 C54 H54 120.4
C56 C55 C54 120.0(19)
C56 C55 H55 120.0
C54 C55 H55 120.0
C55 C56 C57 120(2)
C55 C56 H56 120.2
C57 C56 H56 120.2
N21 C57 C56 121.3(19)
N21 C57 H57 119.4
C56 C57 H57 119.4
N23 C58 N22 101.9(15)
N23 C58 Ag5 129.4(13)
N22 C58 Ag5 128.7(13)
C60 C59 N23 107.3(18)
C60 C59 H59 126.3
N23 C59 H59 126.3
C59 C60 N22 107.6(18)
C59 C60 H60 126.2
N22 C60 H60 126.2
C62 C61 N23 117.8(16)
C62 C61 H61A 107.9
N23 C61 H61A 107.9
C62 C61 H61B 107.9
N23 C61 H61B 107.9
H61A C61 H61B 107.2
N24 C62 C63 127(2)
N24 C62 C61 113.5(18)
C63 C62 C61 119.4(18)
C64 C63 C62 118(2)
C64 C63 H63 120.8
C62 C63 H63 120.8
C65 C64 C63 120(2)
C65 C64 H64 120.0
C63 C64 H64 120.0
C64 C65 C66 118(2)
C64 C65 H65 121.0
C66 C65 H65 121.0
C65 C66 N24 125(2)
C65 C66 H66 117.4
N24 C66 H66 117.4
N25 C67 C68 123.5(17)
N25 C67 N27 114.2(15)
C68 C67 N27 122.3(16)
C69 C68 C67 116.5(18)
C69 C68 H68 121.7
C67 C68 H68 121.7
C68 C69 C70 119.2(17)
C68 C69 H69 120.4
C70 C69 H69 120.4
N26 C70 N30 115.9(16)
N26 C70 C69 121.7(15)
N30 C70 C69 122.1(14)
N27 C71 N28 102.7(15)
N27 C71 Ag2 128.4(12)
N28 C71 Ag2 128.9(12)
C73 C72 N28 104.5(18)
C73 C72 H72 127.7
N28 C72 H72 127.7
C72 C73 N27 107.6(17)
C72 C73 H73 126.2
N27 C73 H73 126.2
N28 C74 C75 113.8(15)
N28 C74 H74A 108.8
C75 C74 H74A 108.8
N28 C74 H74B 108.8
C75 C74 H74B 108.8
H74A C74 H74B 107.7
C76 C75 N29 120.7(17)
C76 C75 C74 124.9(15)
N29 C75 C74 114.3(16)
C77 C76 C75 121.1(19)
C77 C76 H76 119.4
C75 C76 H76 119.4
C76 C77 C78 119(2)
C76 C77 H77 120.6
C78 C77 H77 120.6
C77 C78 C79 119.7(18)
C77 C78 H78 120.1
C79 C78 H78 120.1
N29 C79 C78 121.3(16)
N29 C79 H79 119.4
C78 C79 H79 119.4
N30 C80 N31 105(2)
N30 C80 Ag4 125.2(14)
N31 C80 Ag4 130.1(15)
C82 C81 N31 105(2)
C82 C81 H81 127.6
N31 C81 H81 127.6
C81 C82 N30 110(2)
C81 C82 H82 125.1
N30 C82 H82 125.1
N31 C83 C84 110.0(17)
N31 C83 H83A 109.7
C84 C83 H83A 109.7
N31 C83 H83B 109.7
C84 C83 H83B 109.7
H83A C83 H83B 108.2
N32 C84 C85 125(2)
N32 C84 C83 116.5(17)
C85 C84 C83 119(2)
C86 C85 C84 117(2)
C86 C85 H85 121.5
C84 C85 H85 121.5
C87 C86 C85 119(2)
C87 C86 H86 120.4
C85 C86 H86 120.4
C86 C87 C88 120(3)
C86 C87 H87 120.2
C88 C87 H87 120.2
N32 C88 C87 123(3)
N32 C88 H88 118.3
C87 C88 H88 118.3
N33 C89 C90 124.9(19)
N33 C89 N35 113.9(17)
C90 C89 N35 121(2)
C89 C90 C91 116(2)
C89 C90 H90 121.8
C91 C90 H90 121.8
C92 C91 C90 117(2)
C92 C91 H91 121.4
C90 C91 H91 121.4
N34 C92 C91 121.9(19)
N34 C92 N38 118.1(16)
C91 C92 N38 119.8(17)
N35 C93 N36 99.7(16)
N35 C93 Ag7 131.5(13)
N36 C93 Ag7 128.5(13)
N36 C94 C95 106.8(19)
N36 C94 H94 126.6
C95 C94 H94 126.6
N35 C95 C94 104(2)
N35 C95 H95 127.8
C94 C95 H95 127.8
N36 C96 C97 116.9(17)
N36 C96 H96A 108.1
C97 C96 H96A 108.1
N36 C96 H96B 108.1
C97 C96 H96B 108.1
H96A C96 H96B 107.3
N37 C97 C98 121.9(18)
N37 C97 C96 115.6(17)
C98 C97 C96 122.5(17)
C99 C98 C97 118.0(19)
C99 C98 H98 121.0
C97 C98 H98 121.0
C98 C99 C100 119(2)
C98 C99 H99 120.6
C100 C99 H99 120.6
C101 C100 C99 117(2)
C101 C100 H100 121.3
C99 C100 H100 121.3
N37 C101 C100 126.2(19)
N37 C101 H101 116.9
C100 C101 H101 116.9
N38 C102 N39 99.5(18)
N38 C102 Ag11 129.6(14)
N39 C102 Ag11 130.9(15)
C104 C103 N39 107.4(18)
C104 C103 H103 126.3
N39 C103 H103 126.3
C103 C104 N38 106.2(19)
C103 C104 H104 126.9
N38 C104 H104 126.9
C106 C105 N39 109.8(18)
C106 C105 H10A 109.7
N39 C105 H10A 109.7
C106 C105 H10B 109.7
N39 C105 H10B 109.7
H10A C105 H10B 108.2
N40 C106 C107 118.5(15)
N40 C106 C105 122.1(18)
C107 C106 C105 114.4(18)
C106 C107 C108 118.6(14)
C106 C107 H107 120.7
C108 C107 H107 120.7
C109 C108 C107 118.3(15)
C109 C108 H108 120.8
C107 C108 H108 120.8
C110 C109 C108 119.5(17)
C110 C109 H109 120.3
C108 C109 H109 120.3
C109 C110 N40 116.7(14)
C109 C110 H110 121.7
N40 C110 H110 121.7
C112 C111 N41 124.4(19)
C112 C111 N43 121.8(18)
N41 C111 N43 113.8(16)
C111 C112 C113 116(2)
C111 C112 H112 122.0
C113 C112 H112 122.0
C114 C113 C112 117(2)
C114 C113 H113 121.3
C112 C113 H113 121.3
N42 C114 C113 122.2(19)
N42 C114 N46 115.6(17)
C113 C114 N46 122.2(17)
N43 C115 N44 99.4(18)
N43 C115 Ag7 129.8(13)
N44 C115 Ag7 130.7(14)
C117 C116 N44 107(2)
C117 C116 H116 126.6
N44 C116 H116 126.6
C116 C117 N43 105.0(19)
C116 C117 H117 127.5
N43 C117 H117 127.5
C119 C118 N44 114.9(17)
C119 C118 H11A 108.6
N44 C118 H11A 108.6
C119 C118 H11B 108.6
N44 C118 H11B 108.6
H11A C118 H11B 107.5
N45 C119 C120 121.1(18)
N45 C119 C118 116.4(17)
C120 C119 C118 122.4(17)
C121 C120 C119 117.5(19)
C121 C120 H120 121.2
C119 C120 H120 121.2
C120 C121 C122 119(2)
C120 C121 H121 120.5
C122 C121 H121 120.5
C123 C122 C121 119(2)
C123 C122 H122 120.6
C121 C122 H122 120.6
C122 C123 N45 124.0(19)
C122 C123 H123 118.0
N45 C123 H123 118.0
N46 C124 N47 102.8(17)
N46 C124 Ag10 128.9(14)
N47 C124 Ag10 127.9(14)
C126 C125 N47 105.6(18)
C126 C125 H125 127.2
N47 C125 H125 127.2
C125 C126 N46 108.1(18)
C125 C126 H126 126.0
N46 C126 H126 126.0
N47 C127 C128 110.4(16)
N47 C127 H12A 109.6
C128 C127 H12A 109.6
N47 C127 H12B 109.6
C128 C127 H12B 109.6
H12A C127 H12B 108.1
N48 C128 C129 120.9(13)
N48 C128 C127 114.4(16)
C129 C128 C127 124.7(15)
C130 C129 C128 120.4(13)
C130 C129 H129 119.8
C128 C129 H129 119.8
C131 C130 C129 119.0(14)
C131 C130 H130 120.5
C129 C130 H130 120.5
C130 C131 C132 119.2(14)
C130 C131 H131 120.4
C132 C131 H131 120.4
N48 C132 C131 120.8(14)
N48 C132 H132 119.6
C131 C132 H132 119.6
N49 C133 C134 122.2(19)
N49 C133 N51 115.4(17)
C134 C133 N51 122.4(17)
C135 C134 C133 119(2)
C135 C134 H134 120.5
C133 C134 H134 120.5
C134 C135 C136 114.9(19)
C134 C135 H135 122.5
C136 C135 H135 122.5
N50 C136 C135 127.6(18)
N50 C136 N54 113.2(15)
C135 C136 N54 119.1(17)
N51 C137 N52 102.5(15)
N51 C137 Ag8 127.6(13)
N52 C137 Ag8 129.7(14)
C139 C138 N52 110.6(18)
C139 C138 H138 124.7
N52 C138 H138 124.7
C138 C139 N51 103.8(19)
C138 C139 H139 128.1
N51 C139 H139 128.1
C141 C140 N52 111.7(18)
C141 C140 H14A 109.3
N52 C140 H14A 109.3
C141 C140 H14B 109.3
N52 C140 H14B 109.3
H14A C140 H14B 107.9
N53 C141 C142 122.0(17)
N53 C141 C140 112.5(17)
C142 C141 C140 125.5(17)
C141 C142 C143 119.8(18)
C141 C142 H142 120.1
C143 C142 H142 120.1
C144 C143 C142 117(2)
C144 C143 H143 121.4
C142 C143 H143 121.4
C145 C144 C143 121(2)
C145 C144 H144 119.7
C143 C144 H144 119.7
N53 C145 C144 122.0(19)
N53 C145 H145 119.0
C144 C145 H145 119.0
N54 C146 N55 103.2(18)
N54 C146 Ag12 126.3(14)
N55 C146 Ag12 130.4(14)
C148 C147 N55 108.2(19)
C148 C147 H147 125.9
N55 C147 H147 125.9
C147 C148 N54 103.9(19)
C147 C148 H148 128.1
N54 C148 H148 128.1
C150 C149 N55 113(2)
C150 C149 H14C 109.0
N55 C149 H14C 109.0
C150 C149 H14D 109.0
N55 C149 H14D 109.0
H14C C149 H14D 107.8
C151 C150 N56 122.3(13)
C151 C150 C149 123.0(16)
N56 C150 C149 114.2(16)
C150 C151 C152 118.8(14)
C150 C151 H151 120.6
C152 C151 H151 120.6
C153 C152 C151 118.3(14)
C153 C152 H152 120.8
C151 C152 H152 120.8
C152 C153 C154 120.9(15)
C152 C153 H153 119.5
C154 C153 H153 119.5
N56 C154 C153 118.5(14)
N56 C154 H154 120.8
C153 C154 H154 120.8
N57 C155 C156 123.5(16)
N57 C155 N59 115.0(15)
C156 C155 N59 121.4(15)
C157 C156 C155 116.1(17)
C157 C156 H156 121.9
C155 C156 H156 121.9
C156 C157 C158 118.8(19)
C156 C157 H157 120.6
C158 C157 H157 120.6
N58 C158 N62 116.3(16)
N58 C158 C157 122.5(18)
N62 C158 C157 120.9(17)
N60 C159 N59 105.0(14)
N60 C159 Ag8 131.7(13)
N59 C159 Ag8 123.3(13)
C161 C160 N60 105.5(17)
C161 C160 H160 127.2
N60 C160 H160 127.2
N59 C161 C160 106.5(17)
N59 C161 H161 126.7
C160 C161 H161 126.7
N60 C162 C163 114.3(17)
N60 C162 H16A 108.7
C163 C162 H16A 108.7
N60 C162 H16B 108.7
C163 C162 H16B 108.7
H16A C162 H16B 107.6
N61 C163 C164 124(2)
N61 C163 C162 114.7(16)
C164 C163 C162 121.6(17)
C165 C164 C163 119(2)
C165 C164 H164 120.4
C163 C164 H164 120.4
C164 C165 C166 116(2)
C164 C165 H165 121.8
C166 C165 H165 121.8
C167 C166 C165 121(3)
C167 C166 H166 119.5
C165 C166 H166 119.5
N61 C167 C166 122(2)
N61 C167 H167 119.1
C166 C167 H167 119.1
N62 C168 N63 103.0(16)
N62 C168 Ag9 127.1(12)
N63 C168 Ag9 130.0(14)
C170 C169 N63 111(2)
C170 C169 H169 124.6
N63 C169 H169 124.6
C169 C170 N62 104.7(19)
C169 C170 H170 127.6
N62 C170 H170 127.6
N63 C171 C172 107.9(17)
N63 C171 H17C 110.1
C172 C171 H17C 110.1
N63 C171 H17D 110.1
C172 C171 H17D 110.1
H17C C171 H17D 108.4
N64 C172 C173 118(2)
N64 C172 C171 119.9(17)
C173 C172 C171 122(2)
C174 C173 C172 120(3)
C174 C173 H173 120.1
C172 C173 H173 120.1
C173 C174 C175 118(3)
C173 C174 H174 121.1
C175 C174 H174 121.1
C176 C175 C174 116(3)
C176 C175 H175 122.2
C174 C175 H175 122.2
C175 C176 N64 131(3)
C175 C176 H176 114.7
N64 C176 H176 114.7

loop_
_geom_bond_atom_site_label_1
_geom_bond_atom_site_label_2
_geom_bond_distance
Ag1 C27 2.071(15)
Ag1 C5 2.103(16)
Ag1 Ag2 3.116(2)
Ag2 C71 2.08(2)
Ag2 C49 2.144(19)
Ag3 C14 2.118(18)
Ag3 N21 2.262(14)
Ag3 N32 2.649(15)
Ag3 Ag4 2.954(4)
Ag4 C80 2.17(2)
Ag4 N13 2.262(14)
Ag4 N8 2.669(16)
Ag5 C58 2.127(19)
Ag5 N5 2.250(14)
Ag5 N16 2.670(14)
Ag5 Ag6 2.922(3)
Ag6 C36 2.136(19)
Ag6 N29 2.218(14)
Ag6 N24 2.882(19)
Ag7 C115 2.02(2)
Ag7 C93 2.03(2)
Ag7 Ag8 3.248(2)
Ag8 C137 2.084(18)
Ag8 C159 2.092(17)
Ag9 C168 2.07(2)
Ag9 N37 2.199(16)
Ag9 Ag10 3.015(3)
Ag10 C124 2.14(2)
Ag10 N53 2.219(15)
Ag10 N64 2.773(17)
Ag11 C102 2.14(2)
Ag11 N61 2.202(16)
Ag11 N56 2.879(18)
Ag11 Ag12 3.090(4)
Ag12 C146 2.10(2)
Ag12 N45 2.186(17)
F1 P1 1.659(14)
F2 P1 1.636(14)
F3 P1 1.680(14)
F4 P1 1.676(15)
F5 P1 1.678(14)
F6 P1 1.722(15)
F7 P2 1.718(14)
F8 P2 1.640(14)
F9 P2 1.671(15)
F10 P2 1.671(14)
F11 P2 1.714(15)
F12 P2 1.659(14)
F13 P3 1.688(15)
F14 P3 1.654(15)
F15 P3 1.648(15)
F16 P3 1.674(15)
F17 P3 1.704(15)
F18 P3 1.689(15)
F19 P4 1.55(2)
F20 P4 1.54(2)
F21 P4 1.47(2)
F22 P4 1.51(2)
F23 P4 1.42(2)
F24 P4 1.50(2)
F25 P5 1.612(17)
F26 P5 1.596(18)
F27 P5 1.56(2)
F28 P5 1.56(2)
F29 P5 1.586(19)
F30 P5 1.533(17)
F31 P6 1.53(3)
F32 P6 1.48(4)
F33 P6 1.70(4)
F34 P6 1.59(3)
F35 P6 1.66(4)
F36 P6 1.58(3)
F37 P7 1.558(19)
F38 P7 1.53(2)
F39 P7 1.61(3)
F40 P7 1.546(19)
F41 P7 1.59(2)
F42 P7 1.69(2)
F43 P8 1.58(2)
F44 P8 1.61(3)
F45 P8 1.54(2)
F46 P8 1.62(3)
F47 P8 1.546(19)
F48 P8 1.56(2)
F49 P9 1.59(2)
F50 P9 1.52(3)
F51 P9 1.54(2)
F52 P9 1.63(2)
F53 P9 1.48(2)
F54 P9 1.57(2)
F55 P10 1.586(15)
F56 P10 1.570(15)
F57 P10 1.612(16)
F58 P10 1.590(13)
F59 P10 1.626(17)
F60 P10 1.589(14)
F61 P11 1.626(17)
F62 P11 1.579(17)
F63 P11 1.587(14)
F64 P11 1.611(18)
F65 P11 1.578(14)
F66 P11 1.594(16)
F67 P12 1.622(18)
F68 P12 1.522(18)
F69 P12 1.564(18)
F70 P12 1.544(17)
F71 P12 1.56(2)
F72 P12 1.605(16)
N1 C1 1.29(2)
N1 N2 1.349(18)
N2 C4 1.28(2)
N3 C5 1.32(2)
N3 C7 1.38(2)
N3 C1 1.45(2)
N4 C5 1.350(19)
N4 C6 1.37(2)
N4 C8 1.47(2)
N5 C13 1.33(2)
N5 C9 1.37(2)
N6 C14 1.34(2)
N6 C16 1.39(2)
N6 C4 1.46(2)
N7 C14 1.36(2)
N7 C15 1.42(2)
N7 C17 1.44(2)
N8 C22 1.32(3)
N8 C18 1.35(3)
N9 C23 1.30(2)
N9 N10 1.367(19)
N10 C26 1.30(2)
N11 C29 1.38(2)
N11 C27 1.39(2)
N11 C23 1.43(2)
N12 C28 1.36(2)
N12 C27 1.379(19)
N12 C30 1.47(2)
N13 C31 1.31(2)
N13 C35 1.33(2)
N14 C36 1.38(2)
N14 C26 1.41(2)
N14 C38 1.42(2)
N15 C36 1.33(2)
N15 C37 1.38(3)
N15 C39 1.48(2)
N16 C44 1.29(3)
N16 C40 1.36(3)
N17 C45 1.30(2)
N17 N18 1.37(2)
N18 C48 1.32(2)
N19 C49 1.32(2)
N19 C45 1.40(2)
N19 C51 1.41(2)
N20 C49 1.32(2)
N20 C50 1.36(2)
N20 C52 1.46(2)
N21 C57 1.32(2)
N21 C53 1.35(2)
N22 C58 1.38(2)
N22 C48 1.38(2)
N22 C60 1.40(2)
N23 C58 1.37(2)
N23 C59 1.38(3)
N23 C61 1.45(2)
N24 C62 1.34(3)
N24 C66 1.41(3)
N25 N26 1.33(2)
N25 C67 1.34(2)
N26 C70 1.30(2)
N27 C71 1.36(2)
N27 C73 1.43(2)
N27 C67 1.45(2)
N28 C71 1.37(2)
N28 C74 1.45(2)
N28 C72 1.46(3)
N29 C79 1.33(2)
N29 C75 1.39(2)
N30 C80 1.32(3)
N30 C82 1.36(3)
N30 C70 1.42(2)
N31 C81 1.34(3)
N31 C80 1.35(2)
N31 C83 1.49(2)
N32 C84 1.33(3)
N32 C88 1.38(3)
N33 C89 1.32(3)
N33 N34 1.35(2)
N34 C92 1.31(2)
N35 C93 1.38(2)
N35 C95 1.38(3)
N35 C89 1.43(2)
N36 C94 1.34(3)
N36 C93 1.41(2)
N36 C96 1.42(2)
N37 C101 1.32(2)
N37 C97 1.34(2)
N38 C102 1.34(3)
N38 C104 1.36(3)
N38 C92 1.45(2)
N39 C103 1.34(3)
N39 C102 1.37(2)
N39 C105 1.51(3)
N40 C106 1.362(16)
N40 C110 1.391(16)
N41 N42 1.32(2)
N41 C111 1.36(2)
N42 C114 1.33(2)
N43 C115 1.36(3)
N43 C111 1.43(2)
N43 C117 1.45(3)
N44 C116 1.37(3)
N44 C115 1.39(3)
N44 C118 1.48(2)
N45 C119 1.33(2)
N45 C123 1.37(3)
N46 C124 1.34(2)
N46 C126 1.38(2)
N46 C114 1.41(2)
N47 C125 1.36(3)
N47 C124 1.38(2)
N47 C127 1.49(3)
N48 C132 1.374(16)
N48 C128 1.375(15)
N49 C133 1.29(2)
N49 N50 1.37(2)
N50 C136 1.27(2)
N51 C137 1.33(2)
N51 C139 1.39(3)
N51 C133 1.45(2)
N52 C137 1.35(2)
N52 C138 1.38(3)
N52 C140 1.53(2)
N53 C141 1.37(2)
N53 C145 1.37(3)
N54 C146 1.31(2)
N54 C148 1.38(3)
N54 C136 1.53(2)
N55 C146 1.33(2)
N55 C147 1.35(3)
N55 C149 1.49(3)
N56 C150 1.372(16)
N56 C154 1.383(16)
N57 C155 1.31(2)
N57 N58 1.36(2)
N58 C158 1.28(2)
N59 C161 1.36(2)
N59 C159 1.40(2)
N59 C155 1.45(2)
N60 C159 1.32(2)
N60 C160 1.40(3)
N60 C162 1.41(2)
N61 C167 1.34(3)
N61 C163 1.38(2)
N62 C168 1.36(2)
N62 C170 1.37(2)
N62 C158 1.39(2)
N63 C168 1.36(2)
N63 C169 1.36(3)
N63 C171 1.48(3)
N64 C172 1.29(3)
N64 C176 1.36(3)
C1 C2 1.42(3)
C2 C3 1.40(3)
C2 H2 0.9300
C3 C4 1.35(3)
C3 H3 0.9300
C6 C7 1.33(2)
C6 H6 0.9300
C7 H7 0.9300
C8 C9 1.47(2)
C8 H8A 0.9700
C8 H8B 0.9700
C9 C10 1.40(3)
C10 C11 1.33(3)
C10 H10 0.9300
C11 C12 1.39(3)
C11 H11 0.9300
C12 C13 1.39(3)
C12 H12 0.9300
C13 H13 0.9300
C15 C16 1.31(3)
C15 H15 0.9300
C16 H16 0.9300
C17 C18 1.52(3)
C17 H17A 0.9700
C17 H17B 0.9700
C18 C19 1.38(3)
C19 C20 1.32(4)
C19 H19 0.9300
C20 C21 1.53(4)
C20 H20 0.9300
C21 C22 1.37(4)
C21 H21 0.9300
C22 H22 0.9300
C23 C24 1.37(3)
C24 C25 1.33(3)
C24 H24 0.9300
C25 C26 1.42(3)
C25 H25 0.9300
C28 C29 1.31(3)
C28 H28 0.9300
C29 H29 0.9300
C30 C31 1.53(3)
C30 H30A 0.9700
C30 H30B 0.9700
C31 C32 1.38(3)
C32 C33 1.31(3)
C32 H32 0.9300
C33 C34 1.37(3)
C33 H33 0.9300
C34 C35 1.37(3)
C34 H34 0.9300
C35 H35 0.9300
C37 C38 1.31(3)
C37 H37 0.9300
C38 H38 0.9300
C39 C40 1.45(3)
C39 H39A 0.9700
C39 H39B 0.9700
C40 C41 1.35(2)
C41 C42 1.33(3)
C41 H41 0.9300
C42 C43 1.41(3)
C42 H42 0.9300
C43 C44 1.44(3)
C43 H43 0.9300
C44 H44 0.9300
C45 C46 1.33(3)
C46 C47 1.37(3)
C46 H46 0.9300
C47 C48 1.39(3)
C47 H47 0.9300
C50 C51 1.30(3)
C50 H50 0.9300
C51 H51 0.9300
C52 C53 1.49(2)
C52 H52A 0.9700
C52 H52B 0.9700
C53 C54 1.36(3)
C54 C55 1.37(3)
C54 H54 0.9300
C55 C56 1.31(3)
C55 H55 0.9300
C56 C57 1.37(3)
C56 H56 0.9300
C57 H57 0.9300
C59 C60 1.30(3)
C59 H59 0.9300
C60 H60 0.9300
C61 C62 1.45(3)
C61 H61A 0.9700
C61 H61B 0.9700
C62 C63 1.39(3)
C63 C64 1.36(3)
C63 H63 0.9300
C64 C65 1.35(4)
C64 H64 0.9300
C65 C66 1.38(3)
C65 H65 0.9300
C66 H66 0.9300
C67 C68 1.41(2)
C68 C69 1.29(2)
C68 H68 0.9300
C69 C70 1.43(2)
C69 H69 0.9300
C72 C73 1.33(3)
C72 H72 0.9300
C73 H73 0.9300
C74 C75 1.51(3)
C74 H74A 0.9700
C74 H74B 0.9700
C75 C76 1.37(3)
C76 C77 1.35(3)
C76 H76 0.9300
C77 C78 1.37(3)
C77 H77 0.9300
C78 C79 1.42(3)
C78 H78 0.9300
C79 H79 0.9300
C81 C82 1.31(3)
C81 H81 0.9300
C82 H82 0.9300
C83 C84 1.49(3)
C83 H83A 0.9700
C83 H83B 0.9700
C84 C85 1.43(3)
C85 C86 1.40(4)
C85 H85 0.9300
C86 C87 1.37(4)
C86 H86 0.9300
C87 C88 1.39(3)
C87 H87 0.9300
C88 H88 0.9300
C89 C90 1.39(3)
C90 C91 1.40(3)
C90 H90 0.9300
C91 C92 1.39(3)
C91 H91 0.9300
C94 C95 1.40(3)
C94 H94 0.9300
C95 H95 0.9300
C96 C97 1.54(3)
C96 H96A 0.9700
C96 H96B 0.9700
C97 C98 1.39(3)
C98 C99 1.39(3)
C98 H98 0.9300
C99 C100 1.40(3)
C99 H99 0.9300
C100 C101 1.32(3)
C100 H100 0.9300
C101 H101 0.9300
C103 C104 1.28(3)
C103 H103 0.9300
C104 H104 0.9300
C105 C106 1.48(3)
C105 H10A 0.9700
C105 H10B 0.9700
C106 C107 1.373(17)
C107 C108 1.388(17)
C107 H107 0.9300
C108 C109 1.375(18)
C108 H108 0.9300
C109 C110 1.370(17)
C109 H109 0.9300
C110 H110 0.9300
C111 C112 1.34(3)
C112 C113 1.43(3)
C112 H112 0.9300
C113 C114 1.39(3)
C113 H113 0.9300
C116 C117 1.32(3)
C116 H116 0.9300
C117 H117 0.9300
C118 C119 1.48(3)
C118 H11A 0.9700
C118 H11B 0.9700
C119 C120 1.42(3)
C120 C121 1.41(3)
C120 H120 0.9300
C121 C122 1.42(3)
C121 H121 0.9300
C122 C123 1.31(3)
C122 H122 0.9300
C123 H123 0.9300
C125 C126 1.33(3)
C125 H125 0.9300
C126 H126 0.9300
C127 C128 1.52(3)
C127 H12A 0.9700
C127 H12B 0.9700
C128 C129 1.381(16)
C129 C130 1.369(16)
C129 H129 0.9300
C130 C131 1.369(16)
C130 H130 0.9300
C131 C132 1.384(16)
C131 H131 0.9300
C132 H132 0.9300
C133 C134 1.43(3)
C134 C135 1.28(3)
C134 H134 0.9300
C135 C136 1.41(3)
C135 H135 0.9300
C138 C139 1.28(3)
C138 H138 0.9300
C139 H139 0.9300
C140 C141 1.52(3)
C140 H14A 0.9700
C140 H14B 0.9700
C141 C142 1.38(3)
C142 C143 1.41(3)
C142 H142 0.9300
C143 C144 1.39(3)
C143 H143 0.9300
C144 C145 1.38(3)
C144 H144 0.9300
C145 H145 0.9300
C147 C148 1.31(3)
C147 H147 0.9300
C148 H148 0.9300
C149 C150 1.49(3)
C149 H14C 0.9700
C149 H14D 0.9700
C150 C151 1.366(16)
C151 C152 1.383(16)
C151 H151 0.9300
C152 C153 1.362(17)
C152 H152 0.9300
C153 C154 1.383(17)
C153 H153 0.9300
C154 H154 0.9300
C155 C156 1.39(3)
C156 C157 1.34(3)
C156 H156 0.9300
C157 C158 1.40(3)
C157 H157 0.9300
C160 C161 1.39(3)
C160 H160 0.9300
C161 H161 0.9300
C162 C163 1.52(3)
C162 H16A 0.9700
C162 H16B 0.9700
C163 C164 1.40(3)
C164 C165 1.39(4)
C164 H164 0.9300
C165 C166 1.42(3)
C165 H165 0.9300
C166 C167 1.39(4)
C166 H166 0.9300
C167 H167 0.9300
C169 C170 1.29(3)
C169 H169 0.9300
C170 H170 0.9300
C171 C172 1.52(3)
C171 H17C 0.9700
C171 H17D 0.9700
C172 C173 1.48(3)
C173 C174 1.37(4)
C173 H173 0.9300
C174 C175 1.44(5)
C174 H174 0.9300
C175 C176 1.25(3)
C175 H175 0.9300
C176 H176 0.9300
